data_7037720
loop_
_publ_author_name
'Whitehead, George F. S.'
'Ferrando-Soria, Jes\'us'
'Carthy, Laura'
'Pritchard, Robin G.'
'Teat, Simon J.'
'Timco, Grigore A.'
'Winpenny, Richard E. P.'

_publ_section_title
;
 Synthesis and reactions of N-heterocycle functionalised variants of
 heterometallic {Cr7Ni} rings.
;
_journal_issue 4
_journal_name_full 'Dalton transactions (Cambridge, England : 2003)'
_journal_page_first 1638
_journal_page_last 1647
_journal_paper_doi 10.1039/c5dt04062k
_journal_volume 45
_journal_year 2016
_chemical_formula_sum 'C186 H324 Cr14 F16 N5 Ni3 O68'
_chemical_formula_weight 4926.51
_chemical_name_systematic
;
 ?
;
_space_group_IT_number 14
_symmetry_cell_setting monoclinic
_symmetry_Int_Tables_number 14
_symmetry_space_group_name_Hall '-P 2ybc'
_symmetry_space_group_name_H-M 'P 1 21/c 1'
_atom_sites_solution_hydrogens geom
_audit_creation_date 2014-03-07T12:12:37-00:00
_audit_creation_method 'WinGX routine CIF_UPDATE'
_audit_update_record
;
2014-03-07 deposited with the CCDC.
2015-12-21 downloaded from the CCDC.
;
_cell_angle_alpha 90
_cell_angle_beta 96.152(3)
_cell_angle_gamma 90
_cell_formula_units_Z 4
_cell_length_a 48.647(2)
_cell_length_b 16.5985(5)
_cell_length_c 34.1665(11)
_cell_measurement_reflns_used 8060
_cell_measurement_temperature 100(2)
_cell_measurement_theta_max 20.781
_cell_measurement_theta_min 1.683
_cell_volume 27429.5(17)
_computing_cell_refinement
;
        CrysAlisPro, Agilent Technologies,
        Version 1.171.36.28 (release 01-02-2013 CrysAlis171 .NET)
        (compiled Feb  1 2013,16:14:44)
;
_computing_data_collection
;
        CrysAlisPro, Agilent Technologies,
        Version 1.171.36.28 (release 01-02-2013 CrysAlis171 .NET)
        (compiled Feb  1 2013,16:14:44)
;
_computing_data_reduction
;
        CrysAlisPro, Agilent Technologies,
        Version 1.171.36.28 (release 01-02-2013 CrysAlis171 .NET)
        (compiled Feb  1 2013,16:14:44)
;
_computing_structure_refinement 'SHELXL-2012 (Sheldrick, 2012)'
_diffrn_ambient_temperature 100(2)
_diffrn_measured_fraction_theta_full 0.742
_diffrn_measured_fraction_theta_max 0.999
_diffrn_measurement_device_type 'dtrek-CrysAlisPro-abstract goniometer imported rigaku-d*trek images'
_diffrn_measurement_method '\w scans'
_diffrn_orient_matrix_UB_11 -0.0128157
_diffrn_orient_matrix_UB_12 0.0000426
_diffrn_orient_matrix_UB_13 0.0067665
_diffrn_orient_matrix_UB_21 -0.0060843
_diffrn_orient_matrix_UB_22 0.0059408
_diffrn_orient_matrix_UB_23 -0.0189234
_diffrn_orient_matrix_UB_31 -0.0008798
_diffrn_orient_matrix_UB_32 -0.0411633
_diffrn_orient_matrix_UB_33 -0.0027474
_diffrn_radiation_monochromator synchrotron
_diffrn_radiation_type synchrotron
_diffrn_radiation_wavelength 0.6889
_diffrn_reflns_av_R_equivalents 0.0742
_diffrn_reflns_av_unetI/netI 0.2131
_diffrn_reflns_laue_measured_fraction_full 0.742
_diffrn_reflns_laue_measured_fraction_max 0.999
_diffrn_reflns_limit_h_max 52
_diffrn_reflns_limit_h_min -51
_diffrn_reflns_limit_k_max 18
_diffrn_reflns_limit_k_min -17
_diffrn_reflns_limit_l_max 37
_diffrn_reflns_limit_l_min -12
_diffrn_reflns_number 83495
_diffrn_reflns_point_group_measured_fraction_full 0.742
_diffrn_reflns_point_group_measured_fraction_max 0.999
_diffrn_reflns_theta_full 25.242
_diffrn_reflns_theta_max 22.722
_diffrn_reflns_theta_min 1.57
_exptl_absorpt_coefficient_mu 0.806
_exptl_absorpt_correction_T_max 1
_exptl_absorpt_correction_T_min 0.95292
_exptl_absorpt_correction_type multi-scan
_exptl_absorpt_process_details
;
        CrysAlisPro, Agilent Technologies,
        Version 1.171.36.28 (release 01-02-2013 CrysAlis171 .NET)
        (compiled Feb  1 2013,16:14:44)
        Empirical absorption correction using spherical harmonics,
 implemented in SCALE3 ABSPACK scaling algorithm.
;
_exptl_crystal_density_diffrn 1.193
_exptl_crystal_F_000 10332
_refine_diff_density_max 0.697
_refine_diff_density_min -0.452
_refine_diff_density_rms 0.086
_refine_ls_extinction_method none
_refine_ls_goodness_of_fit_ref 1.002
_refine_ls_hydrogen_treatment constr
_refine_ls_matrix_type full
_refine_ls_number_parameters 2616
_refine_ls_number_reflns 36817
_refine_ls_number_restraints 8279
_refine_ls_restrained_S_all 1.078
_refine_ls_R_factor_all 0.1258
_refine_ls_R_factor_gt 0.0742
_refine_ls_shift/su_max 0.002
_refine_ls_shift/su_mean 0
_refine_ls_structure_factor_coef Fsqd
_refine_ls_weighting_details
;
 w=1/[\s^2^(Fo^2^)+(0.1196P)^2^+1.9971P]
 where P=(Fo^2^+2Fc^2^)/3
;
_refine_ls_weighting_scheme calc
_refine_ls_wR_factor_gt 0.1962
_refine_ls_wR_factor_ref 0.2428
_reflns_number_gt 21578
_reflns_number_total 36867
_reflns_threshold_expression 'I > 2\s(I)'
_cod_data_source_file c5dt04062k2.cif
_cod_data_source_block test
_cod_depositor_comments 'Adding full bibliography for 7037717--7037737.cif.'
_cod_original_cell_volume 27429.7(17)
_cod_original_sg_symbol_H-M 'P 21/c'
_cod_database_code 7037720
_audit_block_doi 10.5517/cc127vms

loop_
_symmetry_equiv_pos_as_xyz
'x, y, z'
'-x, y+1/2, -z+1/2'
'-x, -y, -z'
'x, -y-1/2, z-1/2'

loop_
_atom_site_label
_atom_site_type_symbol
_atom_site_fract_x
_atom_site_fract_y
_atom_site_fract_z
_atom_site_U_iso_or_equiv
_atom_site_adp_type
_atom_site_occupancy
_atom_site_calc_flag
_atom_site_disorder_assembly
_atom_site_disorder_group
Cr1A Cr 0.42145(2) 0.45445(6) 0.84185(3) 0.0462(4) Uani 0.477(14) d A 1
Ni1A Ni 0.42145(2) 0.45445(6) 0.84185(3) 0.0462(4) Uani 0.523(14) d A 2
Cr2A Cr 0.42108(2) 0.58802(7) 0.76637(3) 0.0532(3) Uani 1 d . .
Cr3A Cr 0.40363(3) 0.78636(7) 0.75533(4) 0.0617(4) Uani 1 d . .
Cr4A Cr 0.36636(3) 0.91370(7) 0.80695(4) 0.0704(4) Uani 1 d . .
Cr5A Cr 0.34124(3) 0.91296(7) 0.89507(4) 0.0626(4) Uani 1 d . .
Cr6A Cr 0.32332(3) 0.76608(7) 0.95559(4) 0.0641(4) Uani 1 d . .
Cr7A Cr 0.34696(3) 0.57401(7) 0.97109(4) 0.0598(3) Uani 1 d . .
Cr8A Cr 0.38599(2) 0.44364(6) 0.92347(3) 0.0468(4) Uani 0.523(14) d A 2
Ni8A Ni 0.38599(2) 0.44364(6) 0.92347(3) 0.0468(4) Uani 0.477(14) d A 1
F1A F 0.40465(7) 0.5464(2) 0.81001(11) 0.0499(10) Uani 1 d . .
F2A F 0.41524(8) 0.6951(2) 0.78725(11) 0.0537(10) Uani 1 d . .
F3A F 0.37593(8) 0.8083(2) 0.79046(12) 0.0602(11) Uani 1 d . .
F4A F 0.36699(8) 0.8748(2) 0.86037(12) 0.0572(11) Uani 1 d . .
F5A F 0.33255(8) 0.8029(2) 0.90536(12) 0.0583(11) Uani 1 d . .
F6A F 0.35121(8) 0.6843(2) 0.95377(12) 0.0559(10) Uani 1 d . .
F7A F 0.36084(7) 0.5379(2) 0.92442(11) 0.0479(9) Uani 1 d . .
F8A F 0.40627(7) 0.5061(2) 0.88690(11) 0.0486(9) Uani 1 d . .
O1A O 0.43466(10) 0.4010(3) 0.79536(15) 0.0584(13) Uani 1 d . .
O2A O 0.42511(11) 0.4822(3) 0.74361(15) 0.0668(15) Uani 1 d . .
C1A C 0.43153(15) 0.4144(5) 0.7594(2) 0.060(2) Uani 1 d . .
C2A C 0.4335(2) 0.3447(5) 0.7307(3) 0.096(3) Uani 1 d . .
C3A C 0.4514(4) 0.3652(8) 0.7008(4) 0.273(11) Uani 1 d . .
H3A1 H 0.4442 0.4132 0.6864 0.41 Uiso 1 calc . .
H3A2 H 0.452 0.3201 0.6824 0.41 Uiso 1 calc . .
H3A3 H 0.4701 0.3763 0.7133 0.41 Uiso 1 calc . .
C4A C 0.4057(3) 0.3255(9) 0.7112(5) 0.268(11) Uani 1 d . .
H4A1 H 0.3936 0.3103 0.7311 0.402 Uiso 1 calc . .
H4A2 H 0.407 0.2807 0.6928 0.402 Uiso 1 calc . .
H4A3 H 0.3981 0.3729 0.6968 0.402 Uiso 1 calc . .
C5A C 0.4440(4) 0.2717(6) 0.7519(4) 0.270(11) Uani 1 d . .
H5A1 H 0.4321 0.2587 0.7724 0.405 Uiso 1 calc . .
H5A2 H 0.4629 0.2812 0.7639 0.405 Uiso 1 calc . .
H5A3 H 0.4439 0.2266 0.7333 0.405 Uiso 1 calc . .
O3A O 0.45626(10) 0.5186(3) 0.85130(15) 0.0613(14) Uani 1 d . .
O4A O 0.45796(10) 0.5852(3) 0.79440(16) 0.0600(13) Uani 1 d . .
C6A C 0.46833(14) 0.5602(5) 0.8278(3) 0.061(2) Uani 1 d . .
C7A C 0.49863(16) 0.5798(6) 0.8402(3) 0.104(3) Uani 1 d . .
C8A C 0.5068(3) 0.6482(11) 0.8179(6) 0.338(14) Uani 1 d . .
H8A1 H 0.5042 0.6355 0.7897 0.508 Uiso 1 calc . .
H8A2 H 0.5264 0.6605 0.8257 0.508 Uiso 1 calc . .
H8A3 H 0.4955 0.695 0.8231 0.508 Uiso 1 calc . .
C9A C 0.5149(2) 0.5078(9) 0.8326(7) 0.307(12) Uani 1 d . .
H9A1 H 0.5096 0.4631 0.8489 0.46 Uiso 1 calc . .
H9A2 H 0.5346 0.5193 0.8389 0.46 Uiso 1 calc . .
H9A3 H 0.5113 0.4929 0.8047 0.46 Uiso 1 calc . .
C10A C 0.5036(3) 0.5961(11) 0.8830(4) 0.217(8) Uani 1 d . .
H10A H 0.4972 0.5502 0.8976 0.326 Uiso 1 calc . .
H10B H 0.4934 0.6446 0.8892 0.326 Uiso 1 calc . .
H10C H 0.5234 0.6044 0.8904 0.326 Uiso 1 calc . .
O5A O 0.43738(11) 0.6330(3) 0.72055(15) 0.0706(15) Uani 1 d . .
O6A O 0.43117(13) 0.7658(4) 0.71984(19) 0.0873(19) Uani 1 d . .
C11A C 0.44112(16) 0.7016(6) 0.7077(2) 0.065(2) Uani 1 d . .
C12A C 0.4583(2) 0.7094(6) 0.6732(3) 0.097(3) Uani 1 d . .
C13A C 0.4434(4) 0.7522(14) 0.6410(4) 0.346(14) Uani 1 d . .
H13A H 0.437 0.8041 0.6504 0.519 Uiso 1 calc . .
H13B H 0.4275 0.7202 0.6302 0.519 Uiso 1 calc . .
H13C H 0.4557 0.7616 0.6205 0.519 Uiso 1 calc . .
C14A C 0.4819(4) 0.7617(15) 0.6864(6) 0.402(16) Uani 1 d . .
H14A H 0.4941 0.734 0.7068 0.603 Uiso 1 calc . .
H14B H 0.4751 0.8118 0.6972 0.603 Uiso 1 calc . .
H14C H 0.4922 0.7742 0.664 0.603 Uiso 1 calc . .
C15A C 0.4700(4) 0.6336(8) 0.6627(5) 0.279(11) Uani 1 d . .
H15A H 0.4748 0.6015 0.6865 0.418 Uiso 1 calc . .
H15B H 0.4867 0.6437 0.6498 0.418 Uiso 1 calc . .
H15C H 0.4565 0.6042 0.6447 0.418 Uiso 1 calc . .
O7A O 0.38408(10) 0.5931(3) 0.73706(15) 0.0624(14) Uani 1 d . .
O8A O 0.37626(12) 0.7226(3) 0.72243(16) 0.0722(16) Uani 1 d . .
C16A C 0.37053(15) 0.6488(5) 0.7191(2) 0.058(2) Uani 1 d . .
C17A C 0.34558(17) 0.6256(5) 0.6905(2) 0.081(3) Uani 1 d . .
C18A C 0.32352(18) 0.6882(6) 0.6905(3) 0.108(4) Uani 1 d . .
H18A H 0.3077 0.6728 0.6719 0.162 Uiso 1 calc . .
H18B H 0.3308 0.7402 0.6827 0.162 Uiso 1 calc . .
H18C H 0.3177 0.6928 0.717 0.162 Uiso 1 calc . .
C19A C 0.3566(2) 0.6231(7) 0.6510(3) 0.129(4) Uani 1 d . .
H19A H 0.371 0.5819 0.6513 0.194 Uiso 1 calc . .
H19B H 0.3644 0.6758 0.6453 0.194 Uiso 1 calc . .
H19C H 0.3415 0.6101 0.6306 0.194 Uiso 1 calc . .
C20A C 0.3352(2) 0.5437(5) 0.7011(3) 0.128(5) Uani 1 d . .
H20A H 0.3501 0.5042 0.7008 0.192 Uiso 1 calc . .
H20B H 0.3197 0.528 0.682 0.192 Uiso 1 calc . .
H20C H 0.329 0.5457 0.7275 0.192 Uiso 1 calc . .
O9A O 0.39276(14) 0.8803(4) 0.72229(17) 0.0862(19) Uani 1 d . .
O10A O 0.36406(16) 0.9540(4) 0.7531(2) 0.105(2) Uani 1 d . .
C21A C 0.3782(2) 0.9405(5) 0.7250(3) 0.078(3) Uani 1 d . .
C22A C 0.3765(2) 1.0024(5) 0.6918(3) 0.098(3) Uani 1 d . .
C23A C 0.3885(4) 1.0794(7) 0.7085(4) 0.264(10) Uani 1 d . .
H23A H 0.4081 1.0715 0.7177 0.396 Uiso 1 calc . .
H23B H 0.3786 1.0962 0.7306 0.396 Uiso 1 calc . .
H23C H 0.3867 1.1212 0.6881 0.396 Uiso 1 calc . .
C24A C 0.3468(2) 1.0145(9) 0.6783(4) 0.186(6) Uani 1 d . .
H24A H 0.3372 1.0324 0.7005 0.279 Uiso 1 calc . .
H24B H 0.3388 0.9636 0.668 0.279 Uiso 1 calc . .
H24C H 0.3449 1.0554 0.6575 0.279 Uiso 1 calc . .
C25A C 0.3917(3) 0.9754(7) 0.6588(3) 0.149(5) Uani 1 d . .
H25A H 0.4112 0.9673 0.6683 0.224 Uiso 1 calc . .
H25B H 0.3901 1.0164 0.638 0.224 Uiso 1 calc . .
H25C H 0.3838 0.9245 0.6482 0.224 Uiso 1 calc . .
O11A O 0.43046(11) 0.8524(3) 0.7884(2) 0.0812(18) Uani 1 d . .
O12A O 0.40504(14) 0.9419(4) 0.81670(19) 0.0866(19) Uani 1 d . .
C26A C 0.42792(19) 0.9123(5) 0.8094(3) 0.075(3) Uani 1 d . .
C27A C 0.4534(2) 0.9608(7) 0.8247(4) 0.130(4) Uani 1 d . .
C28A C 0.4506(3) 0.9948(11) 0.8642(4) 0.241(9) Uani 1 d . .
H28A H 0.4345 1.0306 0.8626 0.362 Uiso 1 calc . .
H28B H 0.4673 1.0253 0.8734 0.362 Uiso 1 calc . .
H28C H 0.4481 0.9509 0.8827 0.362 Uiso 1 calc . .
C29A C 0.4548(4) 1.0296(11) 0.7977(6) 0.349(14) Uani 1 d . .
H29A H 0.4378 1.0614 0.7972 0.523 Uiso 1 calc . .
H29B H 0.4569 1.0096 0.7712 0.523 Uiso 1 calc . .
H29C H 0.4708 1.0634 0.8069 0.523 Uiso 1 calc . .
C30A C 0.4778(2) 0.9089(9) 0.8283(6) 0.260(10) Uani 1 d . .
H30A H 0.4749 0.864 0.846 0.39 Uiso 1 calc . .
H30B H 0.494 0.9401 0.8389 0.39 Uiso 1 calc . .
H30C H 0.4808 0.8878 0.8023 0.39 Uiso 1 calc . .
O13A O 0.35634(15) 1.0221(3) 0.8215(2) 0.098(2) Uani 1 d . .
O14A O 0.35028(12) 1.0244(3) 0.88492(19) 0.0777(17) Uani 1 d . .
C31A C 0.35481(18) 1.0578(4) 0.8529(3) 0.072(2) Uani 1 d . .
C32A C 0.3549(2) 1.1502(4) 0.8523(3) 0.108(4) Uani 1 d . .
C33A C 0.3610(5) 1.1805(8) 0.8926(4) 0.315(12) Uani 1 d . .
H33A H 0.3476 1.1588 0.9091 0.473 Uiso 1 calc . .
H33B H 0.36 1.2395 0.8924 0.473 Uiso 1 calc . .
H33C H 0.3797 1.1635 0.9031 0.473 Uiso 1 calc . .
C34A C 0.3261(2) 1.1731(8) 0.8393(7) 0.319(12) Uani 1 d . .
H34A H 0.3139 1.1511 0.8576 0.479 Uiso 1 calc . .
H34B H 0.3208 1.1514 0.8129 0.479 Uiso 1 calc . .
H34C H 0.3245 1.2319 0.8386 0.479 Uiso 1 calc . .
C35A C 0.3750(3) 1.1812(6) 0.8282(4) 0.171(7) Uani 1 d . .
H35A H 0.3935 1.1627 0.8386 0.256 Uiso 1 calc . .
H35B H 0.3745 1.2402 0.8284 0.256 Uiso 1 calc . .
H35C H 0.3707 1.1618 0.8011 0.256 Uiso 1 calc . .
O15A O 0.32694(14) 0.8838(4) 0.7969(2) 0.092(2) Uani 1 d . .
O16A O 0.31080(11) 0.9133(3) 0.8536(2) 0.0771(17) Uani 1 d . .
C36A C 0.30797(18) 0.8913(5) 0.8184(4) 0.078(3) Uani 1 d . .
C37A C 0.27797(19) 0.8760(6) 0.7993(3) 0.118(4) Uani 1 d . .
C38A C 0.2779(3) 0.8260(8) 0.7629(4) 0.212(8) Uani 1 d . .
H38A H 0.2872 0.8555 0.7432 0.319 Uiso 1 calc . .
H38B H 0.2588 0.8144 0.7522 0.319 Uiso 1 calc . .
H38C H 0.2877 0.7753 0.7693 0.319 Uiso 1 calc . .
C39A C 0.2638(3) 0.8245(11) 0.8264(5) 0.273(10) Uani 1 d . .
H39A H 0.2736 0.7731 0.8303 0.409 Uiso 1 calc . .
H39B H 0.2447 0.8146 0.8151 0.409 Uiso 1 calc . .
H39C H 0.2636 0.8519 0.8518 0.409 Uiso 1 calc . .
C40A C 0.2650(3) 0.9550(6) 0.7907(5) 0.213(9) Uani 1 d . .
H40A H 0.2754 0.9844 0.7721 0.32 Uiso 1 calc . .
H40B H 0.2651 0.986 0.8151 0.32 Uiso 1 calc . .
H40C H 0.2459 0.9474 0.779 0.32 Uiso 1 calc . .
O17A O 0.31539(13) 0.9553(3) 0.9302(2) 0.0876(19) Uani 1 d . .
O18A O 0.29541(12) 0.8512(3) 0.9567(2) 0.090(2) Uani 1 d . .
C41A C 0.2971(2) 0.9250(5) 0.9485(3) 0.096(3) Uani 1 d . .
C42A C 0.2752(2) 0.9801(6) 0.9629(4) 0.145(5) Uani 1 d . .
C43A C 0.2715(4) 0.9611(10) 1.0048(5) 0.277(10) Uani 1 d . .
H43A H 0.2885 0.9742 1.0216 0.416 Uiso 1 calc . .
H43B H 0.2674 0.9036 1.0072 0.416 Uiso 1 calc . .
H43C H 0.2562 0.9929 1.013 0.416 Uiso 1 calc . .
C44A C 0.2482(3) 0.9587(10) 0.9423(6) 0.266(10) Uani 1 d . .
H44A H 0.2444 0.9017 0.9469 0.4 Uiso 1 calc . .
H44B H 0.2484 0.9682 0.914 0.4 Uiso 1 calc . .
H44C H 0.2338 0.9919 0.9523 0.4 Uiso 1 calc . .
C45A C 0.2809(3) 1.0653(6) 0.9562(6) 0.260(11) Uani 1 d . .
H45A H 0.2986 1.0801 0.9708 0.39 Uiso 1 calc . .
H45B H 0.2662 1.0983 0.9654 0.39 Uiso 1 calc . .
H45C H 0.2817 1.0746 0.928 0.39 Uiso 1 calc . .
O19A O 0.37046(12) 0.9114(3) 0.93873(18) 0.0738(16) Uani 1 d . .
O20A O 0.35107(13) 0.8375(3) 0.98353(17) 0.0771(17) Uani 1 d . .
C46A C 0.36867(19) 0.8878(6) 0.9728(3) 0.077(3) Uani 1 d . .
C47A C 0.3885(2) 0.9226(6) 1.0066(3) 0.118(4) Uani 1 d . .
C48A C 0.3763(4) 0.9994(11) 1.0181(6) 0.353(14) Uani 1 d . .
H48A H 0.3737 1.0353 0.9952 0.529 Uiso 1 calc . .
H48B H 0.3887 1.025 1.039 0.529 Uiso 1 calc . .
H48C H 0.3583 0.9889 1.0277 0.529 Uiso 1 calc . .
C49A C 0.4149(3) 0.9444(13) 0.9923(4) 0.281(11) Uani 1 d . .
H49A H 0.4114 0.9794 0.9692 0.421 Uiso 1 calc . .
H49B H 0.4244 0.8954 0.985 0.421 Uiso 1 calc . .
H49C H 0.4265 0.9728 1.013 0.421 Uiso 1 calc . .
C50A C 0.3931(4) 0.8701(11) 1.0407(5) 0.338(14) Uani 1 d . .
H50A H 0.3754 0.8572 1.0503 0.507 Uiso 1 calc . .
H50B H 0.4051 0.8974 1.0616 0.507 Uiso 1 calc . .
H50C H 0.4021 0.8203 1.0333 0.507 Uiso 1 calc . .
O21A O 0.31316(13) 0.7308(4) 1.00648(19) 0.0842(18) Uani 1 d . .
O22A O 0.33277(15) 0.6131(4) 1.01910(19) 0.101(2) Uani 1 d . .
C51A C 0.31958(18) 0.6728(6) 1.0286(2) 0.069(2) Uani 1 d . .
C52A C 0.3107(2) 0.6730(6) 1.0701(3) 0.096(3) Uani 1 d . .
C53A C 0.3370(3) 0.6701(8) 1.0979(3) 0.166(6) Uani 1 d . .
H53A H 0.3324 0.67 1.1251 0.249 Uiso 1 calc . .
H53B H 0.3484 0.7174 1.0935 0.249 Uiso 1 calc . .
H53C H 0.3473 0.621 1.0929 0.249 Uiso 1 calc . .
C54A C 0.2942(3) 0.5981(7) 1.0750(4) 0.184(7) Uani 1 d . .
H54A H 0.2882 0.5971 1.1015 0.276 Uiso 1 calc . .
H54B H 0.3056 0.5507 1.0713 0.276 Uiso 1 calc . .
H54C H 0.2779 0.5977 1.0554 0.276 Uiso 1 calc . .
C55A C 0.2943(2) 0.7468(6) 1.0774(3) 0.121(4) Uani 1 d . .
H55A H 0.2889 0.745 1.1042 0.182 Uiso 1 calc . .
H55B H 0.2778 0.7489 1.0584 0.182 Uiso 1 calc . .
H55C H 0.3056 0.7948 1.0744 0.182 Uiso 1 calc . .
O23A O 0.29506(10) 0.6956(3) 0.92974(17) 0.0704(16) Uani 1 d . .
O24A O 0.30931(11) 0.5713(3) 0.9442(2) 0.0795(18) Uani 1 d . .
C56A C 0.29167(14) 0.6209(5) 0.9293(2) 0.059(2) Uani 1 d . .
C57A C 0.26320(16) 0.5869(5) 0.9149(3) 0.077(2) Uani 1 d . .
C58A C 0.2660(2) 0.5151(6) 0.8892(4) 0.143(5) Uani 1 d . .
H58A H 0.2775 0.4743 0.9038 0.214 Uiso 1 calc . .
H58B H 0.2747 0.5314 0.8658 0.214 Uiso 1 calc . .
H58C H 0.2477 0.4926 0.881 0.214 Uiso 1 calc . .
C59A C 0.25009(19) 0.5602(7) 0.9509(3) 0.123(4) Uani 1 d . .
H59A H 0.2617 0.5192 0.965 0.185 Uiso 1 calc . .
H59B H 0.2318 0.5374 0.9427 0.185 Uiso 1 calc . .
H59C H 0.2482 0.6065 0.9682 0.185 Uiso 1 calc . .
C60A C 0.24556(19) 0.6478(6) 0.8925(3) 0.115(4) Uani 1 d . .
H60A H 0.2436 0.6951 0.9092 0.173 Uiso 1 calc . .
H60B H 0.2273 0.6247 0.8845 0.173 Uiso 1 calc . .
H60C H 0.2542 0.6639 0.8691 0.173 Uiso 1 calc . .
O25A O 0.34078(14) 0.4669(4) 0.9904(2) 0.101(2) Uani 1 d . .
O26A O 0.36441(11) 0.3794(3) 0.95825(16) 0.0637(14) Uani 1 d . .
C61A C 0.34798(17) 0.3971(5) 0.9820(3) 0.069(2) Uani 1 d . .
C62A C 0.3349(2) 0.3280(5) 1.0033(3) 0.119(4) Uani 1 d . .
C63A C 0.3502(3) 0.2530(6) 1.0021(4) 0.168(6) Uani 1 d . .
H63A H 0.353 0.2404 0.9748 0.252 Uiso 1 calc . .
H63B H 0.3397 0.2093 1.0129 0.252 Uiso 1 calc . .
H63C H 0.3682 0.2586 1.0178 0.252 Uiso 1 calc . .
C64A C 0.3073(3) 0.3110(10) 0.9806(6) 0.282(10) Uani 1 d . .
H64A H 0.2957 0.3595 0.9801 0.423 Uiso 1 calc . .
H64B H 0.2981 0.267 0.9933 0.423 Uiso 1 calc . .
H64C H 0.31 0.2955 0.9536 0.423 Uiso 1 calc . .
C65A C 0.3300(5) 0.3549(8) 1.0430(4) 0.307(12) Uani 1 d . .
H65A H 0.3194 0.405 1.0412 0.461 Uiso 1 calc . .
H65B H 0.3478 0.3641 1.0587 0.461 Uiso 1 calc . .
H65C H 0.3197 0.3134 1.0557 0.461 Uiso 1 calc . .
O27A O 0.38401(13) 0.5771(4) 0.99848(16) 0.0835(19) Uani 1 d . .
O28A O 0.40931(10) 0.4902(3) 0.96937(15) 0.0619(14) Uani 1 d . .
C66A C 0.40571(17) 0.5408(6) 0.9950(2) 0.066(2) Uani 1 d . .
C67A C 0.4300(2) 0.5549(7) 1.0275(3) 0.108(4) Uani 1 d . .
C68A C 0.4299(4) 0.6402(8) 1.0402(6) 0.296(12) Uani 1 d . .
H68A H 0.4122 0.6529 1.05 0.444 Uiso 1 calc . .
H68B H 0.4326 0.6751 1.0178 0.444 Uiso 1 calc . .
H68C H 0.445 0.6491 1.0612 0.444 Uiso 1 calc . .
C69A C 0.4565(2) 0.5356(10) 1.0137(4) 0.205(8) Uani 1 d . .
H69A H 0.4567 0.4788 1.0059 0.308 Uiso 1 calc . .
H69B H 0.4714 0.5454 1.0349 0.308 Uiso 1 calc . .
H69C H 0.4593 0.5696 0.9911 0.308 Uiso 1 calc . .
C70A C 0.4242(3) 0.5030(12) 1.0608(4) 0.284(11) Uani 1 d . .
H70A H 0.4064 0.5178 1.0695 0.426 Uiso 1 calc . .
H70B H 0.4389 0.5101 1.0826 0.426 Uiso 1 calc . .
H70C H 0.4237 0.4465 1.0524 0.426 Uiso 1 calc . .
O29A O 0.41175(10) 0.3525(3) 0.92423(15) 0.0607(14) Uani 1 d . .
O30A O 0.43826(10) 0.3675(3) 0.87499(16) 0.0616(14) Uani 1 d . .
C71A C 0.43240(15) 0.3369(4) 0.9067(2) 0.0559(19) Uani 1 d . .
C72A C 0.45375(17) 0.2769(5) 0.9262(3) 0.085(3) Uani 1 d . .
C73A C 0.4790(3) 0.3243(8) 0.9412(5) 0.243(10) Uani 1 d . .
H73A H 0.4863 0.3519 0.9192 0.365 Uiso 1 calc . .
H73B H 0.4931 0.2877 0.9538 0.365 Uiso 1 calc . .
H73C H 0.4741 0.3642 0.9604 0.365 Uiso 1 calc . .
C74A C 0.4618(3) 0.2203(7) 0.8958(3) 0.147(5) Uani 1 d . .
H74A H 0.4696 0.2507 0.875 0.221 Uiso 1 calc . .
H74B H 0.4455 0.1905 0.8844 0.221 Uiso 1 calc . .
H74C H 0.4757 0.1824 0.9078 0.221 Uiso 1 calc . .
C75A C 0.4423(3) 0.2337(9) 0.9585(4) 0.225(9) Uani 1 d . .
H75A H 0.4372 0.2727 0.978 0.338 Uiso 1 calc . .
H75B H 0.4563 0.1966 0.971 0.338 Uiso 1 calc . .
H75C H 0.4259 0.2032 0.948 0.338 Uiso 1 calc . .
O31A O 0.36038(9) 0.4063(3) 0.87816(15) 0.0503(12) Uani 1 d . .
O32A O 0.38486(9) 0.3999(3) 0.82633(14) 0.0506(12) Uani 1 d . .
C76A C 0.36305(14) 0.3993(4) 0.8420(2) 0.0459(17) Uani 1 d . .
C77A C 0.33626(13) 0.3896(4) 0.8148(2) 0.0475(17) Uani 1 d . .
C78A C 0.33596(15) 0.3804(4) 0.7747(2) 0.059(2) Uani 1 d . .
H78A H 0.3527 0.3785 0.7628 0.071 Uiso 1 calc . .
C79A C 0.31097(17) 0.3741(5) 0.7523(2) 0.065(2) Uani 1 d . .
H79A H 0.311 0.3655 0.7248 0.078 Uiso 1 calc . .
N80A N 0.28706(13) 0.3793(4) 0.7665(2) 0.0639(18) Uani 1 d . .
C81A C 0.28730(15) 0.3899(5) 0.8051(3) 0.065(2) Uani 1 d . .
H81A H 0.2701 0.3947 0.8157 0.078 Uiso 1 calc . .
C82A C 0.31079(15) 0.3941(4) 0.8298(2) 0.061(2) Uani 1 d . .
H82A H 0.31 0.4002 0.8573 0.073 Uiso 1 calc . .
C91A C 0.4443(3) 0.7537(9) 0.9237(5) 0.175(6) Uani 1 d . .
H91A H 0.4611 0.7255 0.9344 0.263 Uiso 1 calc . .
H91B H 0.4354 0.7781 0.9453 0.263 Uiso 1 calc . .
H91C H 0.449 0.7959 0.9055 0.263 Uiso 1 calc . .
C92A C 0.4263(4) 0.6995(9) 0.9039(6) 0.221(9) Uani 1 d . .
H92A H 0.4368 0.6761 0.8833 0.266 Uiso 1 calc . .
H92B H 0.4243 0.6555 0.923 0.266 Uiso 1 calc . .
C93A C 0.4010(2) 0.7111(6) 0.8862(4) 0.104(3) Uani 1 d . .
H93A H 0.4032 0.7532 0.8663 0.125 Uiso 1 calc . .
H93B H 0.3909 0.7371 0.9064 0.125 Uiso 1 calc . .
N94A N 0.3821(2) 0.6576(5) 0.8674(3) 0.135(4) Uani 1 d . .
H94A H 0.3796 0.617 0.8879 0.163 Uiso 1 calc . .
H94B H 0.3928 0.6298 0.8483 0.163 Uiso 1 calc . .
C95A C 0.3558(2) 0.6656(6) 0.8472(4) 0.101(3) Uani 1 d . .
H95A H 0.3446 0.6914 0.8663 0.121 Uiso 1 calc . .
H95B H 0.3579 0.707 0.8268 0.121 Uiso 1 calc . .
C96A C 0.3392(3) 0.6111(9) 0.8291(5) 0.161(6) Uani 1 d . .
H96A H 0.337 0.5698 0.8494 0.193 Uiso 1 calc . .
H96B H 0.3504 0.5853 0.81 0.193 Uiso 1 calc . .
C97A C 0.3121(2) 0.6189(7) 0.8081(4) 0.136(5) Uani 1 d . .
H97A H 0.3054 0.5658 0.7987 0.204 Uiso 1 calc . .
H97B H 0.3129 0.655 0.7856 0.204 Uiso 1 calc . .
H97C H 0.2994 0.6411 0.8257 0.204 Uiso 1 calc . .
Cr1B Cr 0.07114(2) 0.28473(6) 0.64713(3) 0.0456(4) Uani 0.514(14) d B 1
Ni1B Ni 0.07114(2) 0.28473(6) 0.64713(3) 0.0456(4) Uani 0.486(14) d B 2
Cr2B Cr 0.07751(2) 0.15461(7) 0.72451(3) 0.0474(3) Uani 1 d . .
Cr3B Cr 0.09468(2) -0.04367(6) 0.73394(3) 0.0490(3) Uani 1 d . .
Cr4B Cr 0.12877(2) -0.17131(7) 0.67850(3) 0.0495(3) Uani 1 d . .
Cr5B Cr 0.13861(2) -0.18061(7) 0.58222(3) 0.0485(3) Uani 1 d . .
Cr6B Cr 0.14765(3) -0.04223(7) 0.51176(4) 0.0554(3) Uani 1 d . .
Cr7B Cr 0.12709(3) 0.15378(7) 0.50056(3) 0.0544(3) Uani 1 d . .
Cr8B Cr 0.09777(2) 0.28991(6) 0.55814(3) 0.0465(4) Uani 0.486(14) d B 2
Ni8B Ni 0.09777(2) 0.28991(6) 0.55814(3) 0.0465(4) Uani 0.514(14) d B 1
F1B F 0.08967(7) 0.1941(2) 0.67743(10) 0.0453(9) Uani 1 d . .
F2B F 0.08070(7) 0.0469(2) 0.70296(10) 0.0450(9) Uani 1 d . .
F3B F 0.11936(7) -0.0649(2) 0.69431(11) 0.0466(9) Uani 1 d . .
F4B F 0.11954(7) -0.1382(2) 0.62417(11) 0.0496(10) Uani 1 d . .
F5B F 0.14613(7) -0.0726(2) 0.56600(10) 0.0471(9) Uani 1 d . .
F6B F 0.12283(8) 0.0451(2) 0.51973(11) 0.0508(10) Uani 1 d . .
F7B F 0.12017(7) 0.1916(2) 0.55074(10) 0.0458(9) Uani 1 d . .
F8B F 0.08054(7) 0.2298(2) 0.59905(10) 0.0479(9) Uani 1 d . .
O1B O 0.06298(10) 0.3406(3) 0.69638(15) 0.0572(13) Uani 1 d . .
O2B O 0.07575(11) 0.2608(3) 0.74754(14) 0.0615(14) Uani 1 d . .
C1B C 0.06870(14) 0.3278(5) 0.7322(2) 0.0532(19) Uani 1 d . .
C2B C 0.06816(17) 0.4004(4) 0.7597(2) 0.074(2) Uani 1 d . .
C3B C 0.0956(2) 0.4403(7) 0.7605(3) 0.154(5) Uani 1 d . .
H3B1 H 0.11 0.4035 0.772 0.232 Uiso 1 calc . .
H3B2 H 0.0957 0.4894 0.7765 0.232 Uiso 1 calc . .
H3B3 H 0.0991 0.4542 0.7336 0.232 Uiso 1 calc . .
C4B C 0.0626(2) 0.3738(6) 0.7998(2) 0.106(3) Uani 1 d . .
H4B1 H 0.0772 0.3369 0.8105 0.158 Uiso 1 calc . .
H4B2 H 0.0447 0.3461 0.7981 0.158 Uiso 1 calc . .
H4B3 H 0.0621 0.4208 0.817 0.158 Uiso 1 calc . .
C5B C 0.0468(3) 0.4576(8) 0.7435(4) 0.236(9) Uani 1 d . .
H5B1 H 0.0285 0.4321 0.7428 0.354 Uiso 1 calc . .
H5B2 H 0.0502 0.4728 0.7168 0.354 Uiso 1 calc . .
H5B3 H 0.0473 0.5057 0.7601 0.354 Uiso 1 calc . .
O3B O 0.03558(10) 0.2237(3) 0.64518(15) 0.0589(13) Uani 1 d . .
O4B O 0.03892(9) 0.1579(3) 0.70334(14) 0.0525(12) Uani 1 d . .
C6B C 0.02569(13) 0.1847(5) 0.6714(2) 0.0555(19) Uani 1 d . .
C7B C -0.00504(15) 0.1670(6) 0.6661(3) 0.087(3) Uani 1 d . .
C8B C -0.0180(2) 0.1792(14) 0.7021(4) 0.275(11) Uani 1 d . .
H8B1 H -0.0079 0.1485 0.7235 0.413 Uiso 1 calc . .
H8B2 H -0.0372 0.1608 0.6981 0.413 Uiso 1 calc . .
H8B3 H -0.0175 0.2366 0.7088 0.413 Uiso 1 calc . .
C9B C -0.0090(3) 0.0807(8) 0.6577(7) 0.303(12) Uani 1 d . .
H9B1 H 0.0005 0.0491 0.6793 0.454 Uiso 1 calc . .
H9B2 H -0.0014 0.0673 0.6331 0.454 Uiso 1 calc . .
H9B3 H -0.0288 0.0681 0.6552 0.454 Uiso 1 calc . .
C10B C -0.0196(2) 0.2146(10) 0.6345(4) 0.242(10) Uani 1 d . .
H10D H -0.0113 0.205 0.61 0.363 Uiso 1 calc . .
H10E H -0.0181 0.272 0.6412 0.363 Uiso 1 calc . .
H10F H -0.0391 0.199 0.631 0.363 Uiso 1 calc . .
O5B O 0.06528(11) 0.1112(3) 0.77368(14) 0.0588(13) Uani 1 d . .
O6B O 0.06994(11) -0.0228(3) 0.77359(16) 0.0663(15) Uani 1 d . .
C11B C 0.06219(15) 0.0432(5) 0.78760(19) 0.0551(19) Uani 1 d . .
C12B C 0.04722(17) 0.0367(5) 0.8239(2) 0.073(2) Uani 1 d . .
C13B C 0.0620(4) -0.0136(11) 0.8529(3) 0.276(11) Uani 1 d . .
H13D H 0.0656 -0.0659 0.8411 0.414 Uiso 1 calc . .
H13E H 0.0509 -0.0216 0.8749 0.414 Uiso 1 calc . .
H13F H 0.0796 0.0121 0.8625 0.414 Uiso 1 calc . .
C14B C 0.0208(3) -0.0059(12) 0.8124(5) 0.268(10) Uani 1 d . .
H14D H 0.0093 0.0263 0.793 0.403 Uiso 1 calc . .
H14E H 0.011 -0.014 0.8357 0.403 Uiso 1 calc . .
H14F H 0.0247 -0.0583 0.801 0.403 Uiso 1 calc . .
C15B C 0.0402(3) 0.1161(6) 0.8391(4) 0.204(8) Uani 1 d . .
H15D H 0.031 0.1486 0.8176 0.306 Uiso 1 calc . .
H15E H 0.0571 0.1435 0.8501 0.306 Uiso 1 calc . .
H15F H 0.0278 0.1093 0.8596 0.306 Uiso 1 calc . .
O7B O 0.11631(10) 0.1495(3) 0.74758(15) 0.0588(14) Uani 1 d . .
O8B O 0.12380(10) 0.0198(3) 0.76284(14) 0.0579(13) Uani 1 d . .
C16B C 0.13040(14) 0.0926(5) 0.7641(2) 0.0545(19) Uani 1 d . .
C17B C 0.15754(15) 0.1151(5) 0.7883(2) 0.072(2) Uani 1 d . .
C18B C 0.1786(2) 0.0541(8) 0.7843(6) 0.276(11) Uani 1 d . .
H18D H 0.1831 0.053 0.757 0.414 Uiso 1 calc . .
H18E H 0.1716 0.0012 0.7912 0.414 Uiso 1 calc . .
H18F H 0.1953 0.067 0.8018 0.414 Uiso 1 calc . .
C19B C 0.1523(3) 0.1147(14) 0.8295(3) 0.308(12) Uani 1 d . .
H19D H 0.146 0.0611 0.8365 0.462 Uiso 1 calc . .
H19E H 0.138 0.1547 0.8335 0.462 Uiso 1 calc . .
H19F H 0.1694 0.1282 0.8461 0.462 Uiso 1 calc . .
C20B C 0.1670(3) 0.1942(7) 0.7785(5) 0.236(10) Uani 1 d . .
H20D H 0.171 0.1948 0.751 0.354 Uiso 1 calc . .
H20E H 0.1838 0.2075 0.7956 0.354 Uiso 1 calc . .
H20F H 0.1526 0.2339 0.7822 0.354 Uiso 1 calc . .
O9B O 0.10816(12) -0.1358(3) 0.76585(15) 0.0650(15) Uani 1 d . .
O10B O 0.13881(11) -0.2025(3) 0.73321(16) 0.0645(14) Uani 1 d . .
C21B C 0.12668(18) -0.1871(5) 0.7634(2) 0.062(2) Uani 1 d . .
C22B C 0.1351(2) -0.2391(6) 0.7995(3) 0.106(3) Uani 1 d . .
C23B C 0.1654(3) -0.2382(13) 0.8077(4) 0.268(10) Uani 1 d . .
H23D H 0.1737 -0.2562 0.7843 0.401 Uiso 1 calc . .
H23E H 0.171 -0.2744 0.8298 0.401 Uiso 1 calc . .
H23F H 0.1716 -0.1833 0.8145 0.401 Uiso 1 calc . .
C24B C 0.1287(5) -0.3231(7) 0.7898(5) 0.336(13) Uani 1 d . .
H24D H 0.138 -0.3391 0.7669 0.504 Uiso 1 calc . .
H24E H 0.1087 -0.3294 0.7836 0.504 Uiso 1 calc . .
H24F H 0.1351 -0.3574 0.8123 0.504 Uiso 1 calc . .
C25B C 0.1224(4) -0.2136(11) 0.8332(3) 0.286(12) Uani 1 d . .
H25D H 0.1264 -0.1565 0.8383 0.429 Uiso 1 calc . .
H25E H 0.1297 -0.2456 0.8561 0.429 Uiso 1 calc . .
H25F H 0.1023 -0.2213 0.8283 0.429 Uiso 1 calc . .
O11B O 0.06599(10) -0.1104(3) 0.70488(15) 0.0599(13) Uani 1 d . .
O12B O 0.09099(10) -0.2077(3) 0.67987(15) 0.0581(13) Uani 1 d . .
C26B C 0.06825(16) -0.1764(5) 0.6869(2) 0.058(2) Uani 1 d . .
C27B C 0.04216(15) -0.2233(5) 0.6734(3) 0.080(3) Uani 1 d . .
C28B C 0.01718(17) -0.1803(6) 0.6830(4) 0.161(6) Uani 1 d . .
H28D H 0.0158 -0.1284 0.6693 0.241 Uiso 1 calc . .
H28E H 0.0183 -0.1713 0.7115 0.241 Uiso 1 calc . .
H28F H 0.0008 -0.2128 0.6746 0.241 Uiso 1 calc . .
C29B C 0.0451(2) -0.3050(5) 0.6928(4) 0.126(4) Uani 1 d . .
H29D H 0.0618 -0.3315 0.6855 0.189 Uiso 1 calc . .
H29E H 0.0289 -0.338 0.684 0.189 Uiso 1 calc . .
H29F H 0.0465 -0.2985 0.7214 0.189 Uiso 1 calc . .
C30B C 0.0412(2) -0.2363(7) 0.6295(3) 0.138(4) Uani 1 d . .
H30D H 0.0579 -0.2648 0.6236 0.206 Uiso 1 calc . .
H30E H 0.0402 -0.184 0.616 0.206 Uiso 1 calc . .
H30F H 0.0249 -0.2684 0.6203 0.206 Uiso 1 calc . .
O13B O 0.13834(10) -0.2803(3) 0.66447(15) 0.0583(13) Uani 1 d . .
O14B O 0.13117(10) -0.2902(3) 0.59900(16) 0.0600(14) Uani 1 d . .
C31B C 0.13555(15) -0.3200(4) 0.6326(3) 0.056(2) Uani 1 d . .
C32B C 0.13871(16) -0.4106(4) 0.6370(2) 0.069(2) Uani 1 d . .
C33B C 0.16829(19) -0.4270(6) 0.6516(4) 0.160(6) Uani 1 d . .
H33D H 0.1728 -0.4011 0.6773 0.24 Uiso 1 calc . .
H33E H 0.1803 -0.4054 0.6329 0.24 Uiso 1 calc . .
H33F H 0.1712 -0.4853 0.6543 0.24 Uiso 1 calc . .
C34B C 0.1338(3) -0.4515(5) 0.5985(3) 0.142(5) Uani 1 d . .
H34D H 0.1464 -0.4297 0.5806 0.212 Uiso 1 calc . .
H34E H 0.1147 -0.4425 0.5873 0.212 Uiso 1 calc . .
H34F H 0.1371 -0.5094 0.602 0.212 Uiso 1 calc . .
C35B C 0.1203(2) -0.4428(5) 0.6651(3) 0.115(4) Uani 1 d . .
H35D H 0.124 -0.4148 0.6903 0.173 Uiso 1 calc . .
H35E H 0.1237 -0.5005 0.6689 0.173 Uiso 1 calc . .
H35F H 0.101 -0.4342 0.6545 0.173 Uiso 1 calc . .
O15B O 0.16717(10) -0.1368(3) 0.67546(15) 0.0562(13) Uani 1 d . .
O16B O 0.17409(10) -0.1795(3) 0.61498(16) 0.0571(13) Uani 1 d . .
C36B C 0.18233(13) -0.1523(4) 0.6492(3) 0.0560(19) Uani 1 d . .
C37B C 0.21330(16) -0.1399(6) 0.6589(3) 0.090(3) Uani 1 d . .
C38B C 0.2198(2) -0.0835(7) 0.6926(4) 0.140(5) Uani 1 d . .
H38D H 0.2114 -0.0308 0.686 0.21 Uiso 1 calc . .
H38E H 0.2399 -0.0774 0.6979 0.21 Uiso 1 calc . .
H38F H 0.2123 -0.1051 0.716 0.21 Uiso 1 calc . .
C39B C 0.2255(2) -0.2186(6) 0.6656(6) 0.257(11) Uani 1 d . .
H39D H 0.221 -0.2523 0.6422 0.386 Uiso 1 calc . .
H39E H 0.2183 -0.2437 0.6883 0.386 Uiso 1 calc . .
H39F H 0.2457 -0.2132 0.6708 0.386 Uiso 1 calc . .
C40B C 0.2240(2) -0.0988(11) 0.6243(4) 0.219(8) Uani 1 d . .
H40D H 0.2157 -0.0451 0.6208 0.328 Uiso 1 calc . .
H40E H 0.2191 -0.1308 0.6005 0.328 Uiso 1 calc . .
H40F H 0.2441 -0.0937 0.629 0.328 Uiso 1 calc . .
O17B O 0.15783(11) -0.2304(3) 0.54078(15) 0.0583(13) Uani 1 d . .
O18B O 0.17283(12) -0.1317(3) 0.50365(17) 0.0753(16) Uani 1 d . .
C41B C 0.17201(16) -0.2036(5) 0.5151(3) 0.066(2) Uani 1 d . .
C42B C 0.18995(19) -0.2634(5) 0.4960(3) 0.089(3) Uani 1 d . .
C43B C 0.1848(3) -0.3462(5) 0.5087(5) 0.225(9) Uani 1 d . .
H43D H 0.1883 -0.3497 0.5374 0.337 Uiso 1 calc . .
H43E H 0.197 -0.3834 0.4966 0.337 Uiso 1 calc . .
H43F H 0.1655 -0.3606 0.5005 0.337 Uiso 1 calc . .
C44B C 0.2196(2) -0.2419(7) 0.5077(4) 0.168(6) Uani 1 d . .
H44D H 0.223 -0.1866 0.4994 0.252 Uiso 1 calc . .
H44E H 0.2316 -0.2789 0.495 0.252 Uiso 1 calc . .
H44F H 0.2236 -0.2461 0.5363 0.252 Uiso 1 calc . .
C45B C 0.1853(3) -0.2526(8) 0.4526(3) 0.202(7) Uani 1 d . .
H45D H 0.1895 -0.1969 0.4459 0.303 Uiso 1 calc . .
H45E H 0.166 -0.2648 0.4434 0.303 Uiso 1 calc . .
H45F H 0.1975 -0.2892 0.4399 0.303 Uiso 1 calc . .
O19B O 0.10413(10) -0.1818(3) 0.54682(16) 0.0605(14) Uani 1 d . .
O20B O 0.11553(12) -0.1112(3) 0.49481(16) 0.0689(15) Uani 1 d . .
C46B C 0.10021(16) -0.1587(5) 0.5116(2) 0.063(2) Uani 1 d . .
C47B C 0.07512(19) -0.1925(6) 0.4860(3) 0.098(3) Uani 1 d . .
C48B C 0.0575(3) -0.1233(8) 0.4701(4) 0.192(7) Uani 1 d . .
H48D H 0.0506 -0.0939 0.492 0.288 Uiso 1 calc . .
H48E H 0.0418 -0.1438 0.4525 0.288 Uiso 1 calc . .
H48F H 0.0685 -0.087 0.4554 0.288 Uiso 1 calc . .
C49B C 0.0579(3) -0.2422(9) 0.5104(4) 0.176(6) Uani 1 d . .
H49D H 0.0516 -0.2088 0.5313 0.264 Uiso 1 calc . .
H49E H 0.0689 -0.2872 0.5221 0.264 Uiso 1 calc . .
H49F H 0.0418 -0.2633 0.4937 0.264 Uiso 1 calc . .
C50B C 0.0854(3) -0.2389(9) 0.4545(4) 0.215(8) Uani 1 d . .
H50D H 0.0965 -0.204 0.4393 0.322 Uiso 1 calc . .
H50E H 0.0697 -0.2605 0.4372 0.322 Uiso 1 calc . .
H50F H 0.0968 -0.2835 0.4658 0.322 Uiso 1 calc . .
O21B O 0.14938(13) -0.0137(3) 0.45646(15) 0.0767(17) Uani 1 d . .
O22B O 0.13456(15) 0.1121(3) 0.44883(16) 0.091(2) Uani 1 d . .
C51B C 0.14271(18) 0.0473(6) 0.4364(2) 0.072(2) Uani 1 d . .
C52B C 0.1451(2) 0.0410(6) 0.3924(2) 0.108(4) Uani 1 d . .
C53B C 0.1204(3) -0.0084(8) 0.3757(4) 0.188(6) Uani 1 d . .
H53D H 0.1033 0.021 0.3791 0.282 Uiso 1 calc . .
H53E H 0.1203 -0.0601 0.3896 0.282 Uiso 1 calc . .
H53F H 0.1215 -0.0182 0.3476 0.282 Uiso 1 calc . .
C54B C 0.1693(3) -0.0078(10) 0.3858(3) 0.222(9) Uani 1 d . .
H54D H 0.1685 -0.0593 0.3997 0.333 Uiso 1 calc . .
H54E H 0.1862 0.0211 0.3958 0.333 Uiso 1 calc . .
H54F H 0.1694 -0.0179 0.3576 0.333 Uiso 1 calc . .
C55B C 0.1428(3) 0.1206(6) 0.3727(3) 0.149(5) Uani 1 d . .
H55D H 0.1262 0.1483 0.3795 0.224 Uiso 1 calc . .
H55E H 0.1416 0.1131 0.3441 0.224 Uiso 1 calc . .
H55F H 0.1592 0.153 0.3814 0.224 Uiso 1 calc . .
O23B O 0.18046(10) 0.0241(3) 0.52691(16) 0.0626(14) Uani 1 d . .
O24B O 0.16689(11) 0.1506(3) 0.51820(19) 0.0764(17) Uani 1 d . .
C56B C 0.18481(14) 0.0973(5) 0.5262(2) 0.059(2) Uani 1 d . .
C57B C 0.21462(16) 0.1284(5) 0.5325(3) 0.085(3) Uani 1 d . .
C58B C 0.2339(2) 0.0649(7) 0.5490(4) 0.139(5) Uani 1 d . .
H58D H 0.2329 0.0185 0.5312 0.208 Uiso 1 calc . .
H58E H 0.2288 0.0482 0.5748 0.208 Uiso 1 calc . .
H58F H 0.2528 0.0862 0.552 0.208 Uiso 1 calc . .
C59B C 0.2222(2) 0.1527(8) 0.4923(3) 0.154(5) Uani 1 d . .
H59D H 0.2097 0.1953 0.4815 0.231 Uiso 1 calc . .
H59E H 0.2206 0.106 0.4747 0.231 Uiso 1 calc . .
H59F H 0.2413 0.1727 0.4948 0.231 Uiso 1 calc . .
C60B C 0.2159(2) 0.2023(7) 0.5577(4) 0.166(6) Uani 1 d . .
H60D H 0.2032 0.243 0.5454 0.249 Uiso 1 calc . .
H60E H 0.2348 0.2238 0.5604 0.249 Uiso 1 calc . .
H60F H 0.2106 0.1885 0.5837 0.249 Uiso 1 calc . .
O25B O 0.13278(14) 0.2598(3) 0.47984(17) 0.089(2) Uani 1 d . .
O26B O 0.11685(11) 0.3507(3) 0.51906(16) 0.0647(14) Uani 1 d . .
C61B C 0.12913(16) 0.3315(4) 0.4913(2) 0.0566(19) Uani 1 d . .
C62B C 0.1416(2) 0.3998(6) 0.4685(3) 0.115(4) Uani 1 d . .
C63B C 0.1491(5) 0.3711(8) 0.4313(4) 0.335(13) Uani 1 d . .
H63D H 0.1607 0.3229 0.4356 0.502 Uiso 1 calc . .
H63E H 0.1595 0.4131 0.419 0.502 Uiso 1 calc . .
H63F H 0.1324 0.3578 0.4139 0.502 Uiso 1 calc . .
C64B C 0.1683(3) 0.4239(10) 0.4932(6) 0.256(9) Uani 1 d . .
H64D H 0.1639 0.4463 0.5184 0.385 Uiso 1 calc . .
H64E H 0.1779 0.4646 0.4791 0.385 Uiso 1 calc . .
H64F H 0.1801 0.3765 0.4981 0.385 Uiso 1 calc . .
C65B C 0.1248(3) 0.4728(7) 0.4677(5) 0.236(9) Uani 1 d . .
H65D H 0.1197 0.4837 0.4941 0.354 Uiso 1 calc . .
H65E H 0.108 0.4653 0.4494 0.354 Uiso 1 calc . .
H65F H 0.1354 0.5183 0.4589 0.354 Uiso 1 calc . .
O27B O 0.08816(13) 0.1571(3) 0.48181(16) 0.0777(18) Uani 1 d . .
O28B O 0.06903(10) 0.2503(3) 0.51672(15) 0.0623(14) Uani 1 d . .
C66B C 0.06873(16) 0.2019(5) 0.4889(2) 0.061(2) Uani 1 d . .
C67B C 0.0420(2) 0.1977(6) 0.4607(3) 0.108(4) Uani 1 d . .
C68B C 0.0310(4) 0.2779(7) 0.4521(5) 0.295(12) Uani 1 d . .
H68D H 0.0452 0.3115 0.4419 0.443 Uiso 1 calc . .
H68E H 0.0254 0.3021 0.4762 0.443 Uiso 1 calc . .
H68F H 0.0149 0.2743 0.4323 0.443 Uiso 1 calc . .
C69B C 0.0217(3) 0.1488(13) 0.4776(6) 0.325(13) Uani 1 d . .
H69D H 0.0289 0.094 0.4818 0.488 Uiso 1 calc . .
H69E H 0.0047 0.1472 0.4595 0.488 Uiso 1 calc . .
H69F H 0.0179 0.172 0.5028 0.488 Uiso 1 calc . .
C70B C 0.0482(3) 0.1623(16) 0.4238(4) 0.374(15) Uani 1 d . .
H70D H 0.0612 0.197 0.4117 0.561 Uiso 1 calc . .
H70E H 0.0311 0.1572 0.406 0.561 Uiso 1 calc . .
H70F H 0.0565 0.1089 0.4288 0.561 Uiso 1 calc . .
O29B O 0.07483(11) 0.3865(3) 0.56381(15) 0.0622(14) Uani 1 d . .
O30B O 0.05215(10) 0.3722(3) 0.61719(14) 0.0582(13) Uani 1 d . .
C71B C 0.05622(14) 0.4047(4) 0.5845(2) 0.0523(19) Uani 1 d . .
C72B C 0.03574(16) 0.4713(4) 0.5708(2) 0.069(2) Uani 1 d . .
C73B C 0.00791(17) 0.4346(6) 0.5625(4) 0.133(5) Uani 1 d . .
H73D H 0.0024 0.4106 0.5867 0.2 Uiso 1 calc . .
H73E H 0.0084 0.3927 0.5424 0.2 Uiso 1 calc . .
H73F H -0.0055 0.4761 0.553 0.2 Uiso 1 calc . .
C74B C 0.0440(2) 0.5089(6) 0.5341(3) 0.120(4) Uani 1 d . .
H74D H 0.0444 0.4677 0.5137 0.18 Uiso 1 calc . .
H74E H 0.0624 0.533 0.5396 0.18 Uiso 1 calc . .
H74F H 0.0306 0.5509 0.525 0.18 Uiso 1 calc . .
C75B C 0.0346(2) 0.5336(6) 0.6022(3) 0.125(4) Uani 1 d . .
H75D H 0.029 0.5083 0.626 0.188 Uiso 1 calc . .
H75E H 0.0212 0.5754 0.593 0.188 Uiso 1 calc . .
H75F H 0.053 0.558 0.6082 0.188 Uiso 1 calc . .
O31B O 0.12884(9) 0.3211(3) 0.59857(15) 0.0536(12) Uani 1 d . .
O32B O 0.10845(9) 0.3377(3) 0.65451(13) 0.0441(11) Uani 1 d . .
C76B C 0.12868(15) 0.3336(4) 0.6352(2) 0.0461(17) Uani 1 d . .
C77B C 0.15729(14) 0.3425(4) 0.6575(2) 0.0504(18) Uani 1 d . .
C78B C 0.18091(15) 0.3413(4) 0.6380(3) 0.061(2) Uani 1 d . .
H78B H 0.1798 0.3355 0.6102 0.073 Uiso 1 calc . .
C79B C 0.20606(16) 0.3489(5) 0.6606(3) 0.072(2) Uani 1 d . .
H79B H 0.2223 0.3475 0.6475 0.087 Uiso 1 calc . .
N80B N 0.20898(13) 0.3582(4) 0.7001(2) 0.071(2) Uani 1 d . .
C81B C 0.18583(17) 0.3591(5) 0.7180(3) 0.071(2) Uani 1 d . .
H81B H 0.1874 0.365 0.7458 0.085 Uiso 1 calc . .
C82B C 0.15993(15) 0.3521(5) 0.6980(2) 0.064(2) Uani 1 d . .
H82B H 0.144 0.3538 0.7118 0.077 Uiso 1 calc . .
C91B C 0.0376(3) -0.0093(7) 0.5717(4) 0.143(5) Uani 1 d . .
H91D H 0.0211 0.0243 0.5661 0.215 Uiso 1 calc . .
H91E H 0.0337 -0.0525 0.5899 0.215 Uiso 1 calc . .
H91F H 0.0426 -0.0329 0.5472 0.215 Uiso 1 calc . .
C92B C 0.0588(3) 0.0368(9) 0.5884(6) 0.221(9) Uani 1 d . .
H92C H 0.0587 0.0828 0.5699 0.265 Uiso 1 calc . .
H92D H 0.0512 0.0587 0.6119 0.265 Uiso 1 calc . .
C93B C 0.0854(2) 0.0294(6) 0.6007(3) 0.090(3) Uani 1 d . .
H93C H 0.0856 -0.015 0.62 0.108 Uiso 1 calc . .
H93D H 0.093 0.0057 0.5775 0.108 Uiso 1 calc . .
N94B N 0.1058(2) 0.0761(6) 0.6159(4) 0.168(6) Uani 1 d . .
H94C H 0.0977 0.1003 0.6386 0.202 Uiso 1 calc . .
H94D H 0.1054 0.1199 0.5962 0.202 Uiso 1 calc . .
C95B C 0.1328(2) 0.0732(6) 0.6293(3) 0.091(3) Uani 1 d . .
H95C H 0.1333 0.0283 0.6484 0.109 Uiso 1 calc . .
H95D H 0.141 0.0508 0.6063 0.109 Uiso 1 calc . .
C96B C 0.1526(3) 0.1197(8) 0.6450(6) 0.190(7) Uani 1 d . .
H96C H 0.1444 0.1407 0.6684 0.228 Uiso 1 calc . .
H96D H 0.1515 0.1654 0.6263 0.228 Uiso 1 calc . .
C97B C 0.1804(2) 0.1191(7) 0.6583(4) 0.138(5) Uani 1 d . .
H97D H 0.186 0.1725 0.6686 0.208 Uiso 1 calc . .
H97E H 0.1911 0.1055 0.6365 0.208 Uiso 1 calc . .
H97F H 0.184 0.0789 0.6792 0.208 Uiso 1 calc . .
Ni1C Ni 0.24827(2) 0.36889(6) 0.73203(4) 0.0727(3) Uani 1 d . .
O1C O 0.26121(12) 0.2713(4) 0.7038(2) 0.101(2) Uani 1 d . .
O2C O 0.23681(12) 0.2995(4) 0.7766(2) 0.094(2) Uani 1 d . .
C1C C 0.2757(3) 0.1393(7) 0.6928(6) 0.218(8) Uani 1 d . .
H1C1 H 0.2783 0.1645 0.6675 0.326 Uiso 1 calc . .
H1C2 H 0.2626 0.0944 0.6884 0.326 Uiso 1 calc . .
H1C3 H 0.2934 0.1191 0.7052 0.326 Uiso 1 calc . .
C2C C 0.2642(3) 0.2016(8) 0.7198(6) 0.130(5) Uani 1 d . .
C3C C 0.2582(3) 0.1832(9) 0.7567(6) 0.142(5) Uani 1 d . .
H3C H 0.2631 0.1302 0.7652 0.171 Uiso 1 calc . .
C4C C 0.2459(2) 0.2293(7) 0.7840(5) 0.116(4) Uani 1 d . .
C5C C 0.2432(2) 0.1964(8) 0.8254(4) 0.158(6) Uani 1 d . .
H5C1 H 0.2343 0.2368 0.8407 0.236 Uiso 1 calc . .
H5C2 H 0.2617 0.1841 0.8385 0.236 Uiso 1 calc . .
H5C3 H 0.232 0.1472 0.8234 0.236 Uiso 1 calc . .
O3C O 0.23529(11) 0.4661(4) 0.7601(2) 0.0851(19) Uani 1 d . .
O4C O 0.26029(11) 0.4380(4) 0.6882(2) 0.0871(19) Uani 1 d . .
C6C C 0.2220(3) 0.6002(7) 0.7718(4) 0.161(6) Uani 1 d . .
H6C1 H 0.2171 0.5751 0.7961 0.242 Uiso 1 calc . .
H6C2 H 0.2054 0.6244 0.7577 0.242 Uiso 1 calc . .
H6C3 H 0.2359 0.6421 0.7783 0.242 Uiso 1 calc . .
C7C C 0.2334(2) 0.5371(7) 0.7462(4) 0.099(3) Uani 1 d . .
C8C C 0.2420(2) 0.5588(7) 0.7098(4) 0.110(4) Uani 1 d . .
H8C H 0.2393 0.6137 0.7025 0.132 Uiso 1 calc . .
C9C C 0.2539(2) 0.5101(8) 0.6827(4) 0.099(3) Uani 1 d . .
C10C C 0.2584(3) 0.5488(8) 0.6433(4) 0.144(5) Uani 1 d . .
H10G H 0.2668 0.5094 0.6269 0.216 Uiso 1 calc . .
H10H H 0.2707 0.5953 0.6479 0.216 Uiso 1 calc . .
H10I H 0.2406 0.5664 0.6299 0.216 Uiso 1 calc . .
N3D N 0.2834(8) 0.163(2) 0.1022(10) 0.50(2) Uiso 1 d . .
C2D C 0.3209(7) 0.1626(15) 0.1178(8) 0.289(12) Uiso 1 d . .
C1D C 0.3563(9) 0.155(2) 0.1204(11) 0.44(2) Uiso 1 d . .

loop_
_atom_site_aniso_label
_atom_site_aniso_U_11
_atom_site_aniso_U_22
_atom_site_aniso_U_33
_atom_site_aniso_U_23
_atom_site_aniso_U_13
_atom_site_aniso_U_12
Cr1A 0.0465(6) 0.0479(7) 0.0451(7) 0.0052(5) 0.0089(4) -0.0003(5)
Ni1A 0.0465(6) 0.0479(7) 0.0451(7) 0.0052(5) 0.0089(4) -0.0003(5)
Cr2A 0.0664(8) 0.0501(7) 0.0439(7) 0.0048(6) 0.0094(6) 0.0045(6)
Cr3A 0.0841(9) 0.0428(7) 0.0607(8) 0.0035(6) 0.0197(7) -0.0045(6)
Cr4A 0.1020(11) 0.0440(8) 0.0682(9) 0.0084(7) 0.0229(8) 0.0044(7)
Cr5A 0.0733(8) 0.0389(7) 0.0783(10) -0.0022(6) 0.0210(7) -0.0013(6)
Cr6A 0.0821(9) 0.0427(7) 0.0723(9) -0.0059(6) 0.0307(7) 0.0016(6)
Cr7A 0.0749(8) 0.0520(8) 0.0570(8) 0.0047(6) 0.0279(6) 0.0077(6)
Cr8A 0.0521(7) 0.0458(7) 0.0435(7) 0.0049(5) 0.0103(5) 0.0035(5)
Ni8A 0.0521(7) 0.0458(7) 0.0435(7) 0.0049(5) 0.0103(5) 0.0035(5)
F1A 0.054(2) 0.046(2) 0.050(2) 0.0088(19) 0.0094(18) 0.0027(18)
F2A 0.069(3) 0.044(2) 0.049(2) -0.0028(19) 0.0107(19) -0.0023(19)
F3A 0.080(3) 0.045(2) 0.058(3) 0.004(2) 0.019(2) -0.003(2)
F4A 0.071(3) 0.039(2) 0.062(3) 0.002(2) 0.014(2) -0.0002(19)
F5A 0.075(3) 0.039(2) 0.064(3) 0.002(2) 0.020(2) -0.001(2)
F6A 0.063(2) 0.051(2) 0.057(3) -0.008(2) 0.021(2) -0.003(2)
F7A 0.060(2) 0.042(2) 0.043(2) -0.0008(18) 0.0115(18) 0.0035(18)
F8A 0.054(2) 0.043(2) 0.050(2) 0.0012(18) 0.0108(18) -0.0053(18)
O1A 0.064(3) 0.059(3) 0.055(4) 0.009(3) 0.016(3) 0.014(3)
O2A 0.094(4) 0.054(3) 0.053(3) 0.003(3) 0.010(3) 0.015(3)
C1A 0.060(5) 0.061(5) 0.061(6) 0.003(4) 0.018(4) 0.012(4)
C2A 0.132(8) 0.055(6) 0.106(8) -0.022(5) 0.035(6) 0.023(5)
C3A 0.44(2) 0.131(11) 0.30(2) -0.111(11) 0.31(2) -0.076(14)
C4A 0.189(14) 0.27(2) 0.33(3) -0.226(18) -0.046(13) 0.000(13)
C5A 0.55(3) 0.109(10) 0.146(14) -0.031(9) 0.004(15) 0.160(15)
O3A 0.051(3) 0.081(4) 0.052(3) 0.010(3) 0.004(2) -0.007(3)
O4A 0.056(3) 0.063(3) 0.062(4) 0.017(3) 0.015(3) 0.000(3)
C6A 0.048(4) 0.062(5) 0.075(6) 0.006(5) 0.016(4) -0.004(4)
C7A 0.053(5) 0.128(9) 0.129(9) 0.041(7) -0.006(6) -0.017(5)
C8A 0.152(13) 0.43(2) 0.40(2) 0.32(2) -0.132(15) -0.200(15)
C9A 0.052(7) 0.282(16) 0.58(4) -0.19(2) 0.014(14) 0.011(10)
C10A 0.100(10) 0.39(2) 0.153(12) -0.012(13) -0.021(9) -0.078(13)
O5A 0.092(4) 0.068(4) 0.057(4) 0.019(3) 0.030(3) 0.010(3)
O6A 0.117(5) 0.060(4) 0.094(5) 0.014(3) 0.051(4) 0.005(4)
C11A 0.075(5) 0.063(6) 0.059(5) 0.016(5) 0.017(4) 0.005(5)
C12A 0.117(8) 0.103(7) 0.083(7) 0.015(6) 0.059(6) 0.001(6)
C13A 0.42(2) 0.51(3) 0.145(13) 0.208(17) 0.195(13) 0.30(2)
C14A 0.37(2) 0.58(3) 0.31(2) -0.23(2) 0.279(17) -0.33(2)
C15A 0.42(3) 0.175(13) 0.30(2) 0.077(12) 0.32(2) 0.113(13)
O7A 0.079(4) 0.045(3) 0.059(3) 0.009(3) -0.015(3) -0.003(3)
O8A 0.102(4) 0.054(4) 0.057(4) -0.001(3) -0.007(3) 0.003(3)
C16A 0.071(5) 0.053(5) 0.048(5) 0.006(4) 0.002(4) 0.002(4)
C17A 0.097(7) 0.071(6) 0.069(6) 0.008(5) -0.019(5) -0.004(5)
C18A 0.094(7) 0.121(8) 0.101(8) 0.016(7) -0.028(6) 0.025(6)
C19A 0.147(10) 0.164(11) 0.068(7) -0.021(7) -0.029(6) 0.025(8)
C20A 0.118(9) 0.077(7) 0.170(11) 0.017(7) -0.070(8) -0.032(6)
O9A 0.144(6) 0.049(4) 0.071(4) 0.018(3) 0.034(4) 0.006(4)
O10A 0.160(7) 0.074(4) 0.087(5) 0.030(4) 0.040(5) 0.036(4)
C21A 0.125(8) 0.049(6) 0.063(6) 0.016(5) 0.015(6) -0.007(6)
C22A 0.160(9) 0.067(6) 0.068(6) 0.023(5) 0.022(6) 0.010(6)
C23A 0.58(3) 0.094(9) 0.107(11) 0.030(8) -0.012(15) -0.128(15)
C24A 0.208(12) 0.208(15) 0.146(13) 0.080(11) 0.038(10) 0.114(11)
C25A 0.212(13) 0.135(10) 0.110(9) 0.074(8) 0.064(9) 0.062(10)
O11A 0.075(4) 0.049(4) 0.120(5) -0.011(4) 0.017(3) -0.013(3)
O12A 0.099(5) 0.071(4) 0.095(5) -0.020(3) 0.038(4) -0.023(4)
C26A 0.084(6) 0.048(6) 0.090(7) 0.013(5) -0.004(5) -0.021(5)
C27A 0.105(8) 0.113(9) 0.167(12) -0.015(8) -0.006(8) -0.059(7)
C28A 0.173(14) 0.29(2) 0.253(16) -0.163(15) -0.042(13) -0.053(14)
C29A 0.30(2) 0.34(2) 0.37(2) 0.17(2) -0.13(2) -0.276(17)
C30A 0.061(7) 0.267(18) 0.44(3) -0.159(17) -0.008(12) -0.034(9)
O13A 0.161(7) 0.046(4) 0.096(5) 0.013(4) 0.052(5) 0.013(4)
O14A 0.107(5) 0.034(3) 0.097(5) -0.006(3) 0.034(4) -0.004(3)
C31A 0.078(6) 0.042(5) 0.099(8) 0.005(5) 0.026(5) -0.003(4)
C32A 0.134(8) 0.025(5) 0.175(11) 0.008(6) 0.062(8) -0.003(5)
C33A 0.70(4) 0.078(10) 0.198(15) -0.070(11) 0.175(18) -0.132(17)
C34A 0.145(11) 0.086(10) 0.74(4) 0.158(17) 0.114(16) 0.066(9)
C35A 0.212(13) 0.048(6) 0.283(17) 0.016(9) 0.168(13) -0.006(8)
O15A 0.089(5) 0.105(5) 0.079(5) -0.011(4) -0.006(4) 0.017(4)
O16A 0.067(4) 0.066(4) 0.098(5) 0.014(4) 0.011(3) 0.001(3)
C36A 0.076(6) 0.049(5) 0.105(8) 0.005(6) -0.003(6) 0.000(5)
C37A 0.083(7) 0.131(9) 0.131(10) 0.015(7) -0.034(7) 0.015(6)
C38A 0.168(13) 0.171(13) 0.268(16) -0.124(13) -0.119(12) 0.031(10)
C39A 0.126(12) 0.35(2) 0.33(2) 0.116(19) -0.055(13) -0.122(15)
C40A 0.149(12) 0.119(10) 0.34(2) -0.036(11) -0.134(13) 0.059(8)
O17A 0.107(5) 0.049(3) 0.117(5) 0.000(3) 0.059(4) 0.008(3)
O18A 0.100(5) 0.047(4) 0.133(6) -0.002(4) 0.060(4) 0.010(3)
C41A 0.115(8) 0.046(6) 0.139(9) -0.015(6) 0.062(7) 0.011(6)
C42A 0.151(9) 0.076(7) 0.229(14) 0.003(9) 0.119(10) 0.040(7)
C43A 0.40(3) 0.207(17) 0.271(17) -0.010(15) 0.236(17) 0.108(19)
C44A 0.134(11) 0.190(15) 0.48(3) -0.06(2) 0.061(16) 0.078(11)
C45A 0.246(16) 0.056(7) 0.53(3) 0.013(12) 0.266(19) 0.042(8)
O19A 0.092(4) 0.064(4) 0.066(4) -0.013(3) 0.012(3) -0.018(3)
O20A 0.113(5) 0.056(4) 0.064(4) -0.015(3) 0.017(3) -0.011(3)
C46A 0.094(7) 0.062(6) 0.077(7) -0.026(5) 0.012(5) 0.003(5)
C47A 0.162(10) 0.102(8) 0.085(8) -0.039(6) 0.000(7) -0.046(7)
C48A 0.37(2) 0.289(19) 0.37(3) -0.267(19) -0.10(2) 0.05(2)
C49A 0.189(14) 0.51(3) 0.136(13) -0.115(16) 0.001(11) -0.185(17)
C50A 0.42(3) 0.36(2) 0.185(17) 0.126(17) -0.188(18) -0.25(2)
O21A 0.113(5) 0.067(4) 0.082(5) -0.003(4) 0.054(4) 0.004(4)
O22A 0.158(6) 0.077(4) 0.079(5) 0.018(4) 0.068(4) 0.041(4)
C51A 0.086(6) 0.070(6) 0.057(5) -0.003(5) 0.030(4) 0.002(5)
C52A 0.119(8) 0.108(8) 0.068(6) -0.010(6) 0.042(5) 0.013(6)
C53A 0.203(13) 0.208(14) 0.085(9) -0.029(10) 0.007(9) 0.084(10)
C54A 0.281(16) 0.120(9) 0.184(14) -0.033(9) 0.183(13) -0.058(11)
C55A 0.148(10) 0.131(9) 0.093(8) -0.012(7) 0.049(7) 0.029(8)
O23A 0.066(3) 0.048(3) 0.100(5) 0.008(3) 0.020(3) -0.006(3)
O24A 0.055(3) 0.053(3) 0.134(6) -0.007(4) 0.025(3) 0.004(3)
C56A 0.056(5) 0.061(6) 0.064(5) -0.009(4) 0.026(4) -0.006(4)
C57A 0.068(5) 0.073(6) 0.093(7) -0.008(5) 0.021(5) -0.005(5)
C58A 0.094(8) 0.126(9) 0.208(14) -0.091(10) 0.013(8) -0.025(7)
C59A 0.068(6) 0.178(12) 0.130(9) 0.019(8) 0.042(6) -0.027(7)
C60A 0.078(7) 0.132(9) 0.131(10) 0.006(7) -0.007(6) -0.014(6)
O25A 0.141(6) 0.057(4) 0.120(6) 0.028(4) 0.086(5) 0.024(4)
O26A 0.076(4) 0.053(3) 0.067(4) 0.013(3) 0.029(3) 0.009(3)
C61A 0.078(6) 0.055(6) 0.078(6) 0.011(5) 0.024(5) 0.005(5)
C62A 0.145(9) 0.069(7) 0.161(10) 0.052(7) 0.096(8) 0.018(6)
C63A 0.204(13) 0.088(8) 0.237(16) 0.079(9) 0.130(12) 0.033(9)
C64A 0.137(11) 0.185(16) 0.52(3) 0.125(19) 0.029(16) -0.068(11)
C65A 0.65(4) 0.096(10) 0.230(15) 0.036(11) 0.303(19) -0.033(16)
O27A 0.091(4) 0.101(5) 0.054(4) -0.024(3) -0.010(3) 0.034(4)
O28A 0.061(3) 0.080(4) 0.045(3) -0.006(3) 0.005(2) 0.006(3)
C66A 0.073(6) 0.087(7) 0.037(5) 0.002(5) -0.006(4) -0.007(5)
C67A 0.103(7) 0.142(9) 0.069(7) -0.026(6) -0.036(6) 0.006(7)
C68A 0.28(2) 0.234(15) 0.33(2) -0.196(15) -0.161(19) 0.034(15)
C69A 0.071(7) 0.34(2) 0.192(14) -0.116(14) -0.050(8) -0.015(10)
C70A 0.213(16) 0.50(3) 0.116(13) 0.136(17) -0.080(11) -0.04(2)
O29A 0.067(3) 0.055(3) 0.063(3) 0.020(3) 0.020(3) 0.017(3)
O30A 0.055(3) 0.071(4) 0.061(4) 0.009(3) 0.015(3) 0.013(3)
C71A 0.056(5) 0.054(5) 0.056(5) 0.011(4) -0.001(4) 0.004(4)
C72A 0.088(6) 0.079(6) 0.086(7) 0.012(5) 0.001(5) 0.031(5)
C73A 0.170(12) 0.177(14) 0.34(2) 0.008(13) -0.179(14) 0.026(10)
C74A 0.190(13) 0.116(10) 0.140(11) 0.015(8) 0.033(9) 0.079(9)
C75A 0.232(14) 0.260(17) 0.203(15) 0.184(14) 0.110(12) 0.184(12)
O31A 0.052(3) 0.047(3) 0.053(3) -0.005(2) 0.012(2) -0.002(2)
O32A 0.042(3) 0.056(3) 0.054(3) -0.005(2) 0.007(2) -0.004(2)
C76A 0.048(4) 0.028(4) 0.062(5) 0.001(3) 0.006(4) 0.002(3)
C77A 0.046(4) 0.038(4) 0.057(5) -0.002(3) 0.001(3) 0.004(3)
C78A 0.051(4) 0.062(5) 0.064(5) 0.001(4) 0.005(4) 0.000(4)
C79A 0.065(5) 0.067(6) 0.060(5) -0.002(4) -0.011(4) -0.001(4)
N80A 0.059(4) 0.051(4) 0.079(5) 0.001(4) -0.007(4) -0.002(3)
C81A 0.047(4) 0.068(6) 0.080(7) 0.002(5) 0.002(4) -0.001(4)
C82A 0.055(4) 0.064(5) 0.065(5) -0.003(4) 0.013(4) 0.003(4)
C91A 0.152(12) 0.183(14) 0.192(16) -0.042(12) 0.023(11) -0.062(11)
C92A 0.212(15) 0.117(11) 0.31(2) -0.014(13) -0.100(15) -0.035(11)
C93A 0.115(8) 0.064(7) 0.138(11) -0.006(7) 0.035(7) -0.013(7)
N94A 0.158(10) 0.072(6) 0.170(11) 0.017(7) -0.015(8) 0.017(7)
C95A 0.119(9) 0.071(7) 0.115(9) 0.037(6) 0.027(7) 0.033(6)
C96A 0.157(12) 0.120(11) 0.197(16) -0.020(10) -0.020(11) 0.019(9)
C97A 0.130(10) 0.103(9) 0.173(13) 0.042(9) 0.009(8) 0.032(8)
Cr1B 0.0507(7) 0.0427(7) 0.0431(7) 0.0019(5) 0.0037(5) 0.0021(5)
Ni1B 0.0507(7) 0.0427(7) 0.0431(7) 0.0019(5) 0.0037(5) 0.0021(5)
Cr2B 0.0595(7) 0.0415(7) 0.0411(7) 0.0008(5) 0.0053(5) 0.0046(5)
Cr3B 0.0676(8) 0.0387(7) 0.0427(7) 0.0039(5) 0.0154(6) 0.0029(6)
Cr4B 0.0624(7) 0.0389(7) 0.0495(7) 0.0056(5) 0.0161(6) 0.0038(6)
Cr5B 0.0585(7) 0.0384(7) 0.0501(7) -0.0011(5) 0.0125(6) 0.0005(5)
Cr6B 0.0795(9) 0.0430(7) 0.0460(7) -0.0016(6) 0.0169(6) 0.0037(6)
Cr7B 0.0745(8) 0.0453(7) 0.0450(7) 0.0017(6) 0.0139(6) 0.0056(6)
Cr8B 0.0538(7) 0.0423(7) 0.0436(7) 0.0016(5) 0.0061(5) 0.0042(5)
Ni8B 0.0538(7) 0.0423(7) 0.0436(7) 0.0016(5) 0.0061(5) 0.0042(5)
F1B 0.055(2) 0.041(2) 0.041(2) 0.0021(17) 0.0092(17) 0.0035(17)
F2B 0.054(2) 0.040(2) 0.041(2) 0.0023(17) 0.0078(17) 0.0046(17)
F3B 0.062(2) 0.034(2) 0.046(2) 0.0042(17) 0.0169(18) 0.0011(18)
F4B 0.059(2) 0.042(2) 0.050(2) 0.0029(18) 0.0147(18) 0.0070(18)
F5B 0.061(2) 0.039(2) 0.042(2) -0.0001(17) 0.0097(18) 0.0011(18)
F6B 0.065(2) 0.042(2) 0.045(2) -0.0040(18) 0.0064(19) -0.0004(18)
F7B 0.059(2) 0.041(2) 0.037(2) -0.0018(17) 0.0030(17) 0.0032(18)
F8B 0.055(2) 0.046(2) 0.043(2) 0.0000(18) 0.0078(18) -0.0024(18)
O1B 0.072(3) 0.049(3) 0.051(3) -0.001(3) 0.009(3) 0.015(3)
O2B 0.095(4) 0.043(3) 0.046(3) -0.003(3) 0.003(3) 0.012(3)
C1B 0.052(4) 0.061(5) 0.046(5) -0.007(4) 0.001(3) 0.003(4)
C2B 0.105(6) 0.054(5) 0.061(5) -0.014(4) 0.005(5) 0.015(5)
C3B 0.248(13) 0.106(9) 0.117(10) -0.054(8) 0.055(9) -0.106(9)
C4B 0.148(9) 0.093(7) 0.081(7) -0.039(6) 0.036(6) -0.003(6)
C5B 0.370(19) 0.193(14) 0.125(11) -0.068(10) -0.068(13) 0.224(15)
O3B 0.055(3) 0.072(4) 0.049(3) 0.008(3) 0.003(2) -0.006(3)
O4B 0.053(3) 0.060(3) 0.046(3) 0.008(3) 0.011(2) 0.007(2)
C6B 0.052(4) 0.061(5) 0.054(5) -0.013(4) 0.009(4) 0.001(4)
C7B 0.048(5) 0.130(8) 0.083(7) 0.013(6) 0.006(4) -0.016(5)
C8B 0.069(8) 0.63(3) 0.128(11) -0.022(16) 0.026(8) 0.018(15)
C9B 0.095(11) 0.185(13) 0.62(4) -0.088(17) 0.005(16) -0.060(11)
C10B 0.067(7) 0.41(2) 0.234(16) 0.182(17) -0.054(9) -0.069(11)
O5B 0.085(4) 0.050(3) 0.043(3) 0.003(3) 0.014(3) 0.012(3)
O6B 0.089(4) 0.052(3) 0.063(4) 0.005(3) 0.034(3) 0.005(3)
C11B 0.062(5) 0.066(6) 0.037(4) -0.004(4) 0.007(3) 0.003(4)
C12B 0.083(6) 0.082(6) 0.060(5) 0.010(5) 0.038(4) 0.017(5)
C13B 0.34(2) 0.42(3) 0.085(10) 0.115(13) 0.121(11) 0.26(2)
C14B 0.209(14) 0.43(3) 0.190(16) -0.131(17) 0.152(11) -0.155(16)
C15B 0.36(2) 0.134(10) 0.152(13) 0.019(8) 0.196(14) 0.066(11)
O7B 0.064(3) 0.045(3) 0.064(3) 0.007(3) -0.011(3) 0.001(3)
O8B 0.073(3) 0.046(3) 0.053(3) 0.001(3) -0.001(3) 0.007(3)
C16B 0.057(4) 0.063(6) 0.043(4) -0.005(4) 0.005(3) 0.006(4)
C17B 0.071(5) 0.070(6) 0.069(6) 0.005(5) -0.020(4) -0.006(4)
C18B 0.102(10) 0.182(13) 0.51(3) -0.112(18) -0.140(14) 0.040(10)
C19B 0.252(18) 0.59(4) 0.064(8) -0.024(14) -0.044(10) -0.207(19)
C20B 0.167(13) 0.163(11) 0.34(2) 0.114(14) -0.161(14) -0.096(10)
O9B 0.092(4) 0.053(3) 0.054(3) 0.014(3) 0.028(3) 0.022(3)
O10B 0.086(4) 0.054(3) 0.056(4) 0.021(3) 0.015(3) 0.017(3)
C21B 0.085(6) 0.055(5) 0.047(5) 0.014(4) 0.004(4) -0.003(5)
C22B 0.153(9) 0.090(7) 0.079(7) 0.045(6) 0.031(6) 0.053(7)
C23B 0.197(13) 0.46(3) 0.140(14) 0.161(18) -0.005(11) 0.116(15)
C24B 0.71(4) 0.105(10) 0.170(16) 0.102(10) -0.07(2) -0.026(16)
C25B 0.42(2) 0.36(2) 0.103(10) 0.126(12) 0.120(14) 0.28(2)
O11B 0.061(3) 0.052(3) 0.070(4) -0.005(3) 0.019(3) -0.004(3)
O12B 0.061(3) 0.046(3) 0.071(4) -0.008(3) 0.023(3) -0.005(3)
C26B 0.075(5) 0.048(5) 0.053(5) 0.003(4) 0.013(4) -0.018(4)
C27B 0.062(5) 0.059(5) 0.120(8) -0.007(5) 0.019(5) -0.016(4)
C28B 0.059(6) 0.107(8) 0.323(19) -0.082(11) 0.046(9) -0.022(6)
C29B 0.101(8) 0.086(7) 0.194(13) 0.022(8) 0.035(8) -0.042(6)
C30B 0.143(10) 0.138(10) 0.121(9) -0.035(8) -0.037(8) -0.014(8)
O13B 0.084(4) 0.035(3) 0.058(3) 0.005(3) 0.020(3) 0.010(3)
O14B 0.078(4) 0.034(3) 0.070(4) -0.003(3) 0.018(3) 0.000(2)
C31B 0.058(5) 0.037(4) 0.075(6) 0.009(4) 0.019(4) 0.002(4)
C32B 0.086(6) 0.033(4) 0.090(6) 0.000(4) 0.023(5) 0.002(4)
C33B 0.100(8) 0.078(8) 0.295(19) 0.009(10) -0.012(9) 0.040(7)
C34B 0.275(16) 0.048(6) 0.102(8) -0.001(6) 0.024(9) -0.010(8)
C35B 0.169(10) 0.053(6) 0.137(10) 0.015(6) 0.078(8) -0.003(6)
O15B 0.063(3) 0.053(3) 0.054(3) 0.006(3) 0.016(3) 0.002(3)
O16B 0.056(3) 0.057(3) 0.060(4) 0.002(3) 0.009(3) 0.008(2)
C36B 0.048(4) 0.055(5) 0.065(6) 0.009(4) 0.008(4) 0.007(4)
C37B 0.061(5) 0.131(8) 0.077(7) -0.013(6) 0.002(5) 0.015(5)
C38B 0.080(7) 0.135(10) 0.195(12) -0.039(9) -0.032(8) -0.008(7)
C39B 0.099(9) 0.085(8) 0.55(3) -0.025(12) -0.119(14) 0.031(7)
C40B 0.091(9) 0.40(2) 0.168(13) 0.045(14) 0.022(9) -0.089(12)
O17B 0.079(4) 0.037(3) 0.062(3) -0.005(2) 0.023(3) 0.004(3)
O18B 0.106(4) 0.054(4) 0.075(4) 0.002(3) 0.050(3) 0.014(3)
C41B 0.067(5) 0.052(5) 0.078(6) -0.014(5) 0.013(5) 0.003(4)
C42B 0.106(7) 0.057(5) 0.112(8) -0.008(5) 0.056(6) 0.009(5)
C43B 0.317(19) 0.049(6) 0.36(2) -0.021(9) 0.275(17) 0.011(8)
C44B 0.101(8) 0.140(11) 0.274(17) -0.055(12) 0.074(9) 0.025(8)
C45B 0.310(19) 0.188(14) 0.117(9) -0.064(9) 0.059(11) 0.119(14)
O19B 0.059(3) 0.060(3) 0.063(4) -0.006(3) 0.005(3) -0.012(3)
O20B 0.099(4) 0.053(3) 0.053(3) -0.010(3) 0.000(3) -0.016(3)
C46B 0.079(6) 0.055(5) 0.052(5) -0.006(4) -0.003(4) 0.005(4)
C47B 0.124(8) 0.087(7) 0.075(7) -0.010(5) -0.028(6) -0.033(6)
C48B 0.152(12) 0.192(13) 0.209(17) 0.017(11) -0.089(11) 0.017(10)
C49B 0.152(12) 0.224(15) 0.140(12) 0.004(10) -0.041(8) -0.104(11)
C50B 0.179(14) 0.267(18) 0.198(15) -0.193(14) 0.022(10) -0.059(11)
O21B 0.132(5) 0.058(4) 0.044(3) -0.001(3) 0.028(3) 0.016(3)
O22B 0.170(6) 0.059(4) 0.049(4) 0.002(3) 0.039(4) 0.025(4)
C51B 0.098(6) 0.070(6) 0.048(5) -0.008(5) 0.014(4) 0.009(5)
C52B 0.176(10) 0.106(8) 0.042(5) -0.008(5) 0.014(6) 0.042(7)
C53B 0.322(17) 0.151(12) 0.082(9) -0.026(9) -0.015(11) -0.014(12)
C54B 0.288(16) 0.33(2) 0.067(8) 0.042(11) 0.097(10) 0.180(16)
C55B 0.272(17) 0.124(9) 0.058(7) 0.024(7) 0.044(9) 0.022(9)
O23B 0.063(3) 0.049(3) 0.077(4) 0.010(3) 0.016(3) 0.001(3)
O24B 0.066(4) 0.044(3) 0.124(5) -0.009(3) 0.032(3) -0.006(3)
C56B 0.059(5) 0.067(6) 0.052(5) -0.010(4) 0.015(4) 0.001(5)
C57B 0.062(5) 0.086(7) 0.108(8) -0.002(6) 0.017(5) -0.015(5)
C58B 0.078(7) 0.149(10) 0.184(13) 0.036(9) -0.008(8) -0.002(7)
C59B 0.112(9) 0.192(14) 0.172(11) 0.063(10) 0.083(9) 0.000(9)
C60B 0.119(10) 0.143(10) 0.236(16) -0.087(11) 0.017(10) -0.049(8)
O25B 0.155(6) 0.048(4) 0.076(4) 0.013(3) 0.064(4) 0.016(4)
O26B 0.096(4) 0.044(3) 0.058(4) 0.004(3) 0.026(3) 0.002(3)
C61B 0.071(5) 0.045(5) 0.054(5) 0.008(4) 0.007(4) -0.002(4)
C62B 0.172(10) 0.070(7) 0.116(9) 0.024(6) 0.075(8) -0.013(7)
C63B 0.76(4) 0.114(11) 0.180(14) 0.002(11) 0.281(19) -0.100(17)
C64B 0.190(14) 0.181(16) 0.40(2) 0.061(17) 0.053(15) -0.112(12)
C65B 0.266(17) 0.130(11) 0.34(2) 0.154(13) 0.142(16) 0.055(12)
O27B 0.093(4) 0.068(4) 0.064(4) -0.019(3) -0.030(3) 0.016(3)
O28B 0.059(3) 0.086(4) 0.041(3) -0.004(3) -0.002(2) 0.008(3)
C66B 0.062(5) 0.062(6) 0.058(5) 0.014(5) -0.001(4) -0.010(4)
C67B 0.106(8) 0.113(8) 0.094(8) -0.012(6) -0.048(6) -0.007(6)
C68B 0.31(2) 0.149(12) 0.35(2) -0.002(12) -0.277(19) 0.034(11)
C69B 0.160(14) 0.43(3) 0.35(2) 0.16(2) -0.137(14) -0.180(17)
C70B 0.205(16) 0.71(4) 0.174(14) -0.23(2) -0.137(11) 0.19(2)
O29B 0.077(4) 0.053(3) 0.060(3) 0.014(3) 0.024(3) 0.019(3)
O30B 0.066(3) 0.062(3) 0.047(3) 0.003(3) 0.007(3) 0.017(3)
C71B 0.054(4) 0.050(5) 0.051(5) 0.000(4) 0.000(4) 0.009(4)
C72B 0.080(5) 0.057(5) 0.068(6) 0.012(4) 0.001(4) 0.031(4)
C73B 0.081(7) 0.140(10) 0.168(12) 0.042(8) -0.038(7) 0.040(6)
C74B 0.168(10) 0.093(8) 0.100(8) 0.055(6) 0.015(7) 0.065(7)
C75B 0.172(11) 0.085(7) 0.117(9) -0.006(6) 0.006(8) 0.070(7)
O31B 0.055(3) 0.053(3) 0.053(3) -0.007(3) 0.009(2) -0.009(2)
O32B 0.044(3) 0.043(3) 0.044(3) 0.003(2) 0.001(2) 0.000(2)
C76B 0.054(4) 0.028(4) 0.055(5) 0.003(3) -0.001(4) -0.001(3)
C77B 0.049(4) 0.031(4) 0.068(5) -0.005(4) -0.004(4) -0.002(3)
C78B 0.052(4) 0.055(5) 0.074(5) -0.005(4) 0.000(4) 0.009(4)
C79B 0.049(5) 0.074(6) 0.094(7) -0.015(5) 0.006(4) 0.005(4)
N80B 0.055(4) 0.060(4) 0.094(6) -0.005(4) -0.010(4) 0.000(3)
C81B 0.064(5) 0.081(6) 0.064(6) 0.010(5) -0.007(4) -0.004(5)
C82B 0.053(5) 0.071(5) 0.065(5) -0.007(4) -0.004(4) 0.000(4)
C91B 0.149(11) 0.113(10) 0.169(13) -0.030(9) 0.022(9) -0.039(8)
C92B 0.165(13) 0.126(12) 0.35(2) -0.047(14) -0.071(15) -0.031(10)
C93B 0.115(8) 0.062(6) 0.095(8) -0.004(5) 0.022(6) 0.010(6)
N94B 0.153(10) 0.075(7) 0.258(16) -0.017(8) -0.065(10) 0.007(7)
C95B 0.113(8) 0.078(7) 0.087(8) 0.019(6) 0.033(6) 0.027(6)
C96B 0.155(12) 0.102(10) 0.30(2) -0.007(12) -0.059(13) 0.002(9)
C97B 0.118(9) 0.116(10) 0.179(14) 0.032(9) 0.009(9) 0.041(8)
Ni1C 0.0541(6) 0.0576(7) 0.1012(9) -0.0031(6) -0.0162(6) 0.0038(5)
O1C 0.068(4) 0.088(5) 0.142(7) -0.025(5) -0.019(4) 0.011(4)
O2C 0.068(4) 0.084(5) 0.123(6) 0.023(4) -0.017(4) -0.010(3)
C1C 0.234(17) 0.089(10) 0.34(2) -0.035(12) 0.076(16) 0.069(11)
C2C 0.106(9) 0.067(8) 0.213(14) -0.014(9) -0.002(10) 0.024(7)
C3C 0.122(11) 0.085(9) 0.215(14) 0.034(10) -0.002(11) 0.018(7)
C4C 0.074(7) 0.074(8) 0.192(12) 0.031(8) -0.013(7) -0.002(6)
C5C 0.120(10) 0.156(12) 0.184(12) 0.089(10) -0.042(9) -0.026(8)
O3C 0.069(4) 0.066(4) 0.113(5) -0.011(4) -0.023(3) 0.014(3)
O4C 0.066(4) 0.075(4) 0.116(6) 0.005(4) -0.009(3) -0.002(3)
C6C 0.183(13) 0.112(10) 0.182(14) -0.050(10) -0.008(10) 0.065(9)
C7C 0.076(7) 0.086(8) 0.125(9) -0.018(7) -0.034(6) 0.020(6)
C8C 0.111(9) 0.077(7) 0.133(9) 0.004(7) -0.028(7) 0.004(6)
C9C 0.080(7) 0.093(9) 0.115(9) 0.019(7) -0.028(6) -0.017(6)
C10C 0.134(10) 0.157(12) 0.133(10) 0.041(9) -0.027(8) -0.024(9)

loop_
_atom_type_symbol
_atom_type_description
_atom_type_scat_dispersion_real
_atom_type_scat_dispersion_imag
_atom_type_scat_source
C C 0.0033 0.0016 'International Tables Vol C Tables 4.2.6.8 and 6.1.1.4'
H H 0 0 'International Tables Vol C Tables 4.2.6.8 and 6.1.1.4'
N N 0.0061 0.0033 'International Tables Vol C Tables 4.2.6.8 and 6.1.1.4'
O O 0.0106 0.006 'International Tables Vol C Tables 4.2.6.8 and 6.1.1.4'
F F 0.0171 0.0103 'International Tables Vol C Tables 4.2.6.8 and 6.1.1.4'
Cr Cr 0.3209 0.6236 'International Tables Vol C Tables 4.2.6.8 and 6.1.1.4'
Ni Ni 0.3393 1.1124 'International Tables Vol C Tables 4.2.6.8 and 6.1.1.4'
Na Na 0.0362 0.0249 'International Tables Vol C Tables 4.2.6.8 and 6.1.1.4'

loop_
_citation_id
_citation_doi
_citation_year
1 10.1038/srep07423 2014

loop_
_geom_angle_atom_site_label_1
_geom_angle_atom_site_label_2
_geom_angle_atom_site_label_3
_geom_angle
O30A Cr1A F8A 92.14(19)
O30A Cr1A O1A 89.0(2)
F8A Cr1A O1A 176.93(18)
O30A Cr1A O3A 90.3(2)
F8A Cr1A O3A 91.37(19)
O1A Cr1A O3A 91.5(2)
O30A Cr1A F1A 177.5(2)
F8A Cr1A F1A 85.83(15)
O1A Cr1A F1A 93.13(18)
O3A Cr1A F1A 88.34(18)
O30A Cr1A O32A 97.1(2)
F8A Cr1A O32A 90.40(17)
O1A Cr1A O32A 86.6(2)
O3A Cr1A O32A 172.4(2)
F1A Cr1A O32A 84.38(17)
F1A Cr2A O2A 93.1(2)
F1A Cr2A O4A 92.78(19)
O2A Cr2A O4A 92.8(2)
F1A Cr2A F2A 87.37(16)
O2A Cr2A F2A 176.9(2)
O4A Cr2A F2A 90.26(19)
F1A Cr2A O7A 88.6(2)
O2A Cr2A O7A 87.8(2)
O4A Cr2A O7A 178.5(2)
F2A Cr2A O7A 89.20(19)
F1A Cr2A O5A 178.6(2)
O2A Cr2A O5A 87.6(2)
O4A Cr2A O5A 88.4(2)
F2A Cr2A O5A 91.8(2)
O7A Cr2A O5A 90.2(2)
F2A Cr3A O6A 92.0(2)
F2A Cr3A F3A 88.73(17)
O6A Cr3A F3A 179.2(2)
F2A Cr3A O8A 92.3(2)
O6A Cr3A O8A 91.1(3)
F3A Cr3A O8A 88.9(2)
F2A Cr3A O9A 178.5(2)
O6A Cr3A O9A 86.7(3)
F3A Cr3A O9A 92.6(2)
O8A Cr3A O9A 88.5(2)
F2A Cr3A O11A 88.6(2)
O6A Cr3A O11A 89.8(3)
F3A Cr3A O11A 90.1(2)
O8A Cr3A O11A 178.7(3)
O9A Cr3A O11A 90.5(3)
F3A Cr4A F4A 89.59(17)
F3A Cr4A O12A 90.5(2)
F4A Cr4A O12A 90.1(2)
F3A Cr4A O10A 91.5(2)
F4A Cr4A O10A 177.6(3)
O12A Cr4A O10A 92.1(3)
F3A Cr4A O13A 177.7(3)
F4A Cr4A O13A 92.7(2)
O12A Cr4A O13A 89.9(3)
O10A Cr4A O13A 86.2(3)
F3A Cr4A O15A 88.9(2)
F4A Cr4A O15A 89.9(2)
O12A Cr4A O15A 179.4(3)
O10A Cr4A O15A 88.0(3)
O13A Cr4A O15A 90.7(3)
F5A Cr5A F4A 88.29(17)
F5A Cr5A O16A 88.3(2)
F4A Cr5A O16A 92.8(2)
F5A Cr5A O14A 179.6(3)
F4A Cr5A O14A 91.7(2)
O16A Cr5A O14A 92.1(3)
F5A Cr5A O19A 90.2(2)
F4A Cr5A O19A 89.9(2)
O16A Cr5A O19A 177.0(3)
O14A Cr5A O19A 89.3(3)
F5A Cr5A O17A 93.5(2)
F4A Cr5A O17A 178.2(2)
O16A Cr5A O17A 87.5(3)
O14A Cr5A O17A 86.6(2)
O19A Cr5A O17A 90.0(3)
F5A Cr6A F6A 87.84(17)
F5A Cr6A O23A 90.4(2)
F6A Cr6A O23A 91.6(2)
F5A Cr6A O21A 178.5(2)
F6A Cr6A O21A 93.7(2)
O23A Cr6A O21A 89.4(3)
F5A Cr6A O18A 91.0(2)
F6A Cr6A O18A 178.6(2)
O23A Cr6A O18A 89.1(3)
O21A Cr6A O18A 87.5(3)
F5A Cr6A O20A 91.6(2)
F6A Cr6A O20A 89.5(2)
O23A Cr6A O20A 177.7(3)
O21A Cr6A O20A 88.5(3)
O18A Cr6A O20A 89.8(3)
F7A Cr7A O25A 94.5(2)
F7A Cr7A O27A 91.0(2)
O25A Cr7A O27A 91.7(3)
F7A Cr7A F6A 89.01(16)
O25A Cr7A F6A 176.1(2)
O27A Cr7A F6A 89.9(2)
F7A Cr7A O22A 179.1(2)
O25A Cr7A O22A 86.4(3)
O27A Cr7A O22A 88.8(3)
F6A Cr7A O22A 90.1(2)
F7A Cr7A O24A 89.9(2)
O25A Cr7A O24A 88.1(3)
O27A Cr7A O24A 179.1(3)
F6A Cr7A O24A 90.2(2)
O22A Cr7A O24A 90.3(3)
O29A Cr8A F8A 92.97(18)
O29A Cr8A O26A 87.5(2)
F8A Cr8A O26A 177.5(2)
O29A Cr8A O31A 96.7(2)
F8A Cr8A O31A 89.13(18)
O26A Cr8A O31A 88.3(2)
O29A Cr8A F7A 177.8(2)
F8A Cr8A F7A 86.96(15)
O26A Cr8A F7A 92.69(18)
O31A Cr8A F7A 85.56(17)
O29A Cr8A O28A 88.8(2)
F8A Cr8A O28A 90.75(19)
O26A Cr8A O28A 91.7(2)
O31A Cr8A O28A 174.5(2)
F7A Cr8A O28A 88.94(18)
Cr2A F1A Cr1A 121.64(19)
Cr3A F2A Cr2A 124.0(2)
Cr4A F3A Cr3A 124.3(2)
Cr5A F4A Cr4A 121.8(2)
Cr5A F5A Cr6A 123.0(2)
Cr6A F6A Cr7A 123.8(2)
Cr7A F7A Cr8A 122.56(19)
C1A O1A Cr1A 134.0(5)
C1A O2A Cr2A 131.4(5)
O1A C1A O2A 125.2(7)
O1A C1A C2A 119.3(7)
O2A C1A C2A 115.4(7)
C3A C2A C5A 109.8(8)
C3A C2A C4A 108.7(9)
C5A C2A C4A 107.2(9)
C3A C2A C1A 111.0(7)
C5A C2A C1A 110.6(8)
C4A C2A C1A 109.5(7)
C6A O3A Cr1A 129.7(5)
C6A O4A Cr2A 135.2(5)
O3A C6A O4A 126.1(6)
O3A C6A C7A 116.4(7)
O4A C6A C7A 117.4(7)
C8A C7A C9A 111.1(12)
C8A C7A C10A 110.6(11)
C9A C7A C10A 106.9(11)
C8A C7A C6A 109.5(8)
C9A C7A C6A 107.4(8)
C10A C7A C6A 111.3(8)
C11A O5A Cr2A 135.5(5)
C11A O6A Cr3A 132.4(5)
O5A C11A O6A 125.8(7)
O5A C11A C12A 117.7(8)
O6A C11A C12A 116.4(8)
C15A C12A C13A 114.8(12)
C15A C12A C14A 105.8(12)
C13A C12A C14A 104.7(13)
C15A C12A C11A 112.5(8)
C13A C12A C11A 111.4(9)
C14A C12A C11A 106.8(9)
C16A O7A Cr2A 133.2(5)
C16A O8A Cr3A 135.1(5)
O8A C16A O7A 124.9(6)
O8A C16A C17A 117.2(7)
O7A C16A C17A 117.9(7)
C18A C17A C19A 110.1(8)
C18A C17A C20A 111.6(8)
C19A C17A C20A 110.6(8)
C18A C17A C16A 110.2(7)
C19A C17A C16A 104.3(7)
C20A C17A C16A 109.7(6)
C21A O9A Cr3A 136.1(6)
C21A O10A Cr4A 132.6(6)
O9A C21A O10A 124.5(7)
O9A C21A C22A 118.3(9)
O10A C21A C22A 117.2(9)
C25A C22A C24A 110.7(9)
C25A C22A C23A 110.2(10)
C24A C22A C23A 109.2(11)
C25A C22A C21A 111.8(8)
C24A C22A C21A 107.1(9)
C23A C22A C21A 107.8(8)
C26A O11A Cr3A 132.7(6)
C26A O12A Cr4A 137.1(6)
O11A C26A O12A 124.7(7)
O11A C26A C27A 119.6(9)
O12A C26A C27A 115.4(9)
C30A C27A C29A 114.6(13)
C30A C27A C28A 107.6(11)
C29A C27A C28A 106.8(12)
C30A C27A C26A 110.0(9)
C29A C27A C26A 106.6(9)
C28A C27A C26A 111.2(10)
C31A O13A Cr4A 134.9(6)
C31A O14A Cr5A 129.4(5)
O13A C31A O14A 125.0(7)
O13A C31A C32A 117.9(9)
O14A C31A C32A 116.7(8)
C35A C32A C34A 114.6(11)
C35A C32A C33A 109.3(10)
C34A C32A C33A 106.8(12)
C35A C32A C31A 111.5(8)
C34A C32A C31A 105.0(8)
C33A C32A C31A 109.4(9)
C36A O15A Cr4A 129.6(6)
C36A O16A Cr5A 134.4(6)
O15A C36A O16A 125.8(8)
O15A C36A C37A 117.1(10)
O16A C36A C37A 117.0(10)
C40A C37A C39A 114.8(12)
C40A C37A C38A 111.4(10)
C39A C37A C38A 103.9(11)
C40A C37A C36A 107.5(8)
C39A C37A C36A 108.1(9)
C38A C37A C36A 111.0(9)
C41A O17A Cr5A 134.6(5)
C41A O18A Cr6A 129.3(6)
O17A C41A O18A 124.7(7)
O17A C41A C42A 118.7(8)
O18A C41A C42A 116.6(9)
C45A C42A C44A 109.5(12)
C45A C42A C43A 113.5(12)
C44A C42A C43A 102.4(12)
C45A C42A C41A 112.3(9)
C44A C42A C41A 108.7(10)
C43A C42A C41A 110.0(10)
C46A O19A Cr5A 127.2(6)
C46A O20A Cr6A 134.6(6)
O19A C46A O20A 126.3(8)
O19A C46A C47A 119.0(9)
O20A C46A C47A 114.7(9)
C50A C47A C49A 110.5(12)
C50A C47A C48A 109.7(13)
C49A C47A C48A 105.5(12)
C50A C47A C46A 114.1(9)
C49A C47A C46A 110.0(9)
C48A C47A C46A 106.6(10)
C51A O21A Cr6A 134.8(5)
C51A O22A Cr7A 136.2(6)
O22A C51A O21A 124.2(7)
O22A C51A C52A 116.7(8)
O21A C51A C52A 119.1(8)
C55A C52A C54A 111.0(9)
C55A C52A C53A 110.6(9)
C54A C52A C53A 109.4(10)
C55A C52A C51A 111.4(8)
C54A C52A C51A 108.1(8)
C53A C52A C51A 106.1(8)
C56A O23A Cr6A 133.5(5)
C56A O24A Cr7A 137.6(5)
O24A C56A O23A 124.2(7)
O24A C56A C57A 116.4(7)
O23A C56A C57A 119.0(7)
C60A C57A C58A 108.9(8)
C60A C57A C59A 110.4(8)
C58A C57A C59A 108.5(8)
C60A C57A C56A 111.6(7)
C58A C57A C56A 110.3(7)
C59A C57A C56A 107.2(7)
C61A O25A Cr7A 135.6(5)
C61A O26A Cr8A 133.5(5)
O26A C61A O25A 126.1(7)
O26A C61A C62A 117.8(8)
O25A C61A C62A 116.2(8)
C63A C62A C65A 114.7(11)
C63A C62A C64A 105.0(11)
C65A C62A C64A 108.2(12)
C63A C62A C61A 112.7(8)
C65A C62A C61A 109.1(9)
C64A C62A C61A 106.7(9)
C66A O27A Cr7A 134.6(5)
C66A O28A Cr8A 135.1(5)
O27A C66A O28A 125.9(7)
O27A C66A C67A 116.9(8)
O28A C66A C67A 117.1(8)
C69A C67A C70A 111.5(11)
C69A C67A C68A 109.5(11)
C70A C67A C68A 109.1(12)
C69A C67A C66A 111.6(8)
C70A C67A C66A 105.8(8)
C68A C67A C66A 109.3(8)
C71A O29A Cr8A 134.3(5)
C71A O30A Cr1A 132.6(5)
O29A C71A O30A 126.6(6)
O29A C71A C72A 117.9(7)
O30A C71A C72A 115.4(7)
C75A C72A C74A 111.5(9)
C75A C72A C73A 111.0(10)
C74A C72A C73A 107.6(10)
C75A C72A C71A 110.3(7)
C74A C72A C71A 109.0(7)
C73A C72A C71A 107.4(7)
C76A O31A Cr8A 132.3(4)
C76A O32A Cr1A 131.5(5)
O32A C76A O31A 127.3(6)
O32A C76A C77A 117.0(7)
O31A C76A C77A 115.8(6)
C78A C77A C82A 117.3(7)
C78A C77A C76A 122.3(7)
C82A C77A C76A 120.4(7)
C79A C78A C77A 118.6(8)
N80A C79A C78A 123.9(8)
C79A N80A C81A 117.6(7)
C79A N80A Ni1C 124.1(6)
C81A N80A Ni1C 118.3(6)
N80A C81A C82A 123.1(8)
C81A C82A C77A 119.6(8)
C93A C92A C91A 129.6(16)
C92A C93A N94A 130.9(12)
C93A N94A C95A 134.1(10)
C96A C95A N94A 130.5(11)
C95A C96A C97A 130.8(13)
O30B Cr1B F8B 92.66(18)
O30B Cr1B F1B 178.64(19)
F8B Cr1B F1B 87.20(15)
O30B Cr1B O3B 90.0(2)
F8B Cr1B O3B 90.84(18)
F1B Cr1B O3B 88.63(18)
O30B Cr1B O1B 88.3(2)
F8B Cr1B O1B 178.10(18)
F1B Cr1B O1B 91.88(17)
O3B Cr1B O1B 90.8(2)
O30B Cr1B O32B 96.36(19)
F8B Cr1B O32B 91.17(17)
F1B Cr1B O32B 85.00(16)
O3B Cr1B O32B 173.22(19)
O1B Cr1B O32B 87.1(2)
F1B Cr2B O2B 93.55(19)
F1B Cr2B O4B 92.95(18)
O2B Cr2B O4B 92.4(2)
F1B Cr2B F2B 87.22(15)
O2B Cr2B F2B 177.5(2)
O4B Cr2B F2B 89.89(18)
F1B Cr2B O7B 88.96(19)
O2B Cr2B O7B 87.6(2)
O4B Cr2B O7B 178.1(2)
F2B Cr2B O7B 90.00(18)
F1B Cr2B O5B 178.78(19)
O2B Cr2B O5B 87.5(2)
O4B Cr2B O5B 87.7(2)
F2B Cr2B O5B 91.74(18)
O7B Cr2B O5B 90.4(2)
F2B Cr3B O6B 92.06(19)
F2B Cr3B F3B 88.08(15)
O6B Cr3B F3B 179.8(2)
F2B Cr3B O8B 92.92(18)
O6B Cr3B O8B 91.2(2)
F3B Cr3B O8B 88.92(19)
F2B Cr3B O9B 178.9(2)
O6B Cr3B O9B 86.9(2)
F3B Cr3B O9B 92.95(19)
O8B Cr3B O9B 87.6(2)
F2B Cr3B O11B 88.42(18)
O6B Cr3B O11B 89.6(2)
F3B Cr3B O11B 90.24(19)
O8B Cr3B O11B 178.4(2)
O9B Cr3B O11B 91.1(2)
F3B Cr4B F4B 88.32(15)
F3B Cr4B O13B 177.91(19)
F4B Cr4B O13B 93.72(19)
F3B Cr4B O12B 91.40(18)
F4B Cr4B O12B 89.34(19)
O13B Cr4B O12B 88.2(2)
F3B Cr4B O10B 91.02(19)
F4B Cr4B O10B 178.5(2)
O13B Cr4B O10B 87.0(2)
O12B Cr4B O10B 92.0(2)
F3B Cr4B O15B 90.21(18)
F4B Cr4B O15B 89.47(18)
O13B Cr4B O15B 90.2(2)
O12B Cr4B O15B 178.0(2)
O10B Cr4B O15B 89.2(2)
F5B Cr5B F4B 89.73(16)
F5B Cr5B O16B 88.42(18)
F4B Cr5B O16B 92.10(19)
F5B Cr5B O14B 179.6(2)
F4B Cr5B O14B 90.18(19)
O16B Cr5B O14B 91.2(2)
F5B Cr5B O17B 93.69(18)
F4B Cr5B O17B 176.55(19)
O16B Cr5B O17B 87.6(2)
O14B Cr5B O17B 86.4(2)
F5B Cr5B O19B 90.49(19)
F4B Cr5B O19B 90.83(19)
O16B Cr5B O19B 176.9(2)
O14B Cr5B O19B 89.9(2)
O17B Cr5B O19B 89.6(2)
F6B Cr6B F5B 88.39(16)
F6B Cr6B O21B 92.7(2)
F5B Cr6B O21B 178.8(2)
F6B Cr6B O23B 92.56(19)
F5B Cr6B O23B 90.41(19)
O21B Cr6B O23B 90.1(2)
F6B Cr6B O18B 179.7(2)
F5B Cr6B O18B 91.5(2)
O21B Cr6B O18B 87.4(2)
O23B Cr6B O18B 87.7(2)
F6B Cr6B O20B 89.4(2)
F5B Cr6B O20B 91.1(2)
O21B Cr6B O20B 88.4(2)
O23B Cr6B O20B 177.5(2)
O18B Cr6B O20B 90.3(2)
F7B Cr7B O25B 94.4(2)
F7B Cr7B O27B 91.6(2)
O25B Cr7B O27B 91.5(3)
F7B Cr7B F6B 88.08(16)
O25B Cr7B F6B 177.0(2)
O27B Cr7B F6B 90.1(2)
F7B Cr7B O24B 89.8(2)
O25B Cr7B O24B 87.8(3)
O27B Cr7B O24B 178.5(3)
F6B Cr7B O24B 90.52(19)
F7B Cr7B O22B 178.7(2)
O25B Cr7B O22B 86.8(2)
O27B Cr7B O22B 88.9(3)
F6B Cr7B O22B 90.7(2)
O24B Cr7B O22B 89.7(3)
O29B Cr8B F8B 93.07(18)
O29B Cr8B O26B 87.9(2)
F8B Cr8B O26B 177.0(2)
O29B Cr8B O28B 88.7(2)
F8B Cr8B O28B 90.99(19)
O26B Cr8B O28B 91.9(2)
O29B Cr8B F7B 178.1(2)
F8B Cr8B F7B 87.44(15)
O26B Cr8B F7B 91.67(18)
O28B Cr8B F7B 89.51(18)
O29B Cr8B O31B 96.6(2)
F8B Cr8B O31B 89.34(17)
O26B Cr8B O31B 87.7(2)
O28B Cr8B O31B 174.7(2)
F7B Cr8B O31B 85.22(17)
Cr2B F1B Cr1B 122.71(18)
Cr3B F2B Cr2B 123.27(19)
Cr4B F3B Cr3B 123.34(18)
Cr5B F4B Cr4B 121.89(18)
Cr5B F5B Cr6B 123.26(19)
Cr6B F6B Cr7B 124.2(2)
Cr7B F7B Cr8B 122.68(18)
C1B O1B Cr1B 134.9(5)
C1B O2B Cr2B 131.0(5)
O1B C1B O2B 125.5(6)
O1B C1B C2B 117.0(7)
O2B C1B C2B 117.5(6)
C5B C2B C4B 110.2(9)
C5B C2B C3B 108.5(10)
C4B C2B C3B 111.5(8)
C5B C2B C1B 109.5(7)
C4B C2B C1B 110.3(7)
C3B C2B C1B 106.7(7)
C6B O3B Cr1B 129.8(5)
C6B O4B Cr2B 134.7(5)
O3B C6B O4B 126.5(6)
O3B C6B C7B 117.9(7)
O4B C6B C7B 115.6(7)
C8B C7B C10B 109.4(11)
C8B C7B C9B 103.9(12)
C10B C7B C9B 109.9(11)
C8B C7B C6B 112.5(8)
C10B C7B C6B 112.1(8)
C9B C7B C6B 108.7(8)
C11B O5B Cr2B 135.8(5)
C11B O6B Cr3B 130.5(5)
O5B C11B O6B 126.0(6)
O5B C11B C12B 118.0(7)
O6B C11B C12B 115.9(7)
C13B C12B C15B 113.5(10)
C13B C12B C14B 105.1(11)
C15B C12B C14B 107.1(10)
C13B C12B C11B 111.1(8)
C15B C12B C11B 112.2(7)
C14B C12B C11B 107.3(8)
C16B O7B Cr2B 131.5(5)
C16B O8B Cr3B 135.3(4)
O8B C16B O7B 125.5(6)
O8B C16B C17B 117.3(7)
O7B C16B C17B 117.1(7)
C20B C17B C19B 108.8(11)
C20B C17B C18B 111.5(10)
C19B C17B C18B 106.6(11)
C20B C17B C16B 112.0(7)
C19B C17B C16B 106.9(8)
C18B C17B C16B 110.8(8)
C21B O9B Cr3B 134.4(5)
C21B O10B Cr4B 129.4(5)
O9B C21B O10B 126.4(6)
O9B C21B C22B 117.8(8)
O10B C21B C22B 115.7(8)
C25B C22B C24B 111.4(12)
C25B C22B C23B 110.8(12)
C24B C22B C23B 103.8(11)
C25B C22B C21B 112.4(8)
C24B C22B C21B 108.9(9)
C23B C22B C21B 109.1(9)
C26B O11B Cr3B 129.7(5)
C26B O12B Cr4B 136.5(5)
O12B C26B O11B 124.7(6)
O12B C26B C27B 116.7(7)
O11B C26B C27B 118.5(7)
C28B C27B C29B 112.2(8)
C28B C27B C26B 111.5(7)
C29B C27B C26B 106.9(7)
C28B C27B C30B 110.6(9)
C29B C27B C30B 107.4(8)
C26B C27B C30B 108.1(7)
C31B O13B Cr4B 133.7(5)
C31B O14B Cr5B 128.4(5)
O14B C31B O13B 125.2(6)
O14B C31B C32B 119.2(7)
O13B C31B C32B 115.5(7)
C34B C32B C35B 111.1(8)
C34B C32B C33B 105.7(8)
C35B C32B C33B 110.2(9)
C34B C32B C31B 111.3(7)
C35B C32B C31B 111.0(7)
C33B C32B C31B 107.3(7)
C36B O15B Cr4B 128.0(5)
C36B O16B Cr5B 134.3(5)
O15B C36B O16B 125.4(6)
O15B C36B C37B 117.7(7)
O16B C36B C37B 116.9(7)
C39B C37B C38B 113.3(9)
C39B C37B C40B 111.3(11)
C38B C37B C40B 105.1(10)
C39B C37B C36B 107.1(8)
C38B C37B C36B 112.0(7)
C40B C37B C36B 108.0(7)
C41B O17B Cr5B 134.1(5)
C41B O18B Cr6B 129.2(5)
O17B C41B O18B 126.3(7)
O17B C41B C42B 117.1(7)
O18B C41B C42B 116.6(8)
C43B C42B C45B 113.2(10)
C43B C42B C44B 109.6(10)
C45B C42B C44B 106.0(10)
C43B C42B C41B 111.1(7)
C45B C42B C41B 108.6(8)
C44B C42B C41B 108.1(7)
C46B O19B Cr5B 128.2(5)
C46B O20B Cr6B 135.7(5)
O20B C46B O19B 126.0(7)
O20B C46B C47B 116.4(7)
O19B C46B C47B 117.6(8)
C50B C47B C49B 112.2(10)
C50B C47B C48B 111.4(10)
C49B C47B C48B 107.0(10)
C50B C47B C46B 107.5(8)
C49B C47B C46B 110.3(8)
C48B C47B C46B 108.4(8)
C51B O21B Cr6B 133.7(5)
C51B O22B Cr7B 135.3(5)
O22B C51B O21B 126.3(7)
O22B C51B C52B 117.3(8)
O21B C51B C52B 116.4(8)
C54B C52B C55B 116.3(10)
C54B C52B C53B 105.2(10)
C55B C52B C53B 107.2(9)
C54B C52B C51B 109.6(8)
C55B C52B C51B 112.2(8)
C53B C52B C51B 105.5(9)
C56B O23B Cr6B 133.1(5)
C56B O24B Cr7B 136.5(5)
O23B C56B O24B 125.7(7)
O23B C56B C57B 119.4(7)
O24B C56B C57B 114.8(7)
C58B C57B C60B 112.2(9)
C58B C57B C59B 109.2(9)
C60B C57B C59B 107.7(9)
C58B C57B C56B 111.4(7)
C60B C57B C56B 109.7(7)
C59B C57B C56B 106.5(7)
C61B O25B Cr7B 135.4(5)
C61B O26B Cr8B 134.2(5)
O26B C61B O25B 125.5(7)
O26B C61B C62B 117.1(7)
O25B C61B C62B 117.4(7)
C63B C62B C65B 116.9(12)
C63B C62B C64B 107.0(12)
C65B C62B C64B 103.5(11)
C63B C62B C61B 110.8(8)
C65B C62B C61B 111.8(9)
C64B C62B C61B 105.8(9)
C66B O27B Cr7B 133.5(5)
C66B O28B Cr8B 134.9(5)
O27B C66B O28B 125.9(7)
O27B C66B C67B 117.4(8)
O28B C66B C67B 116.7(8)
C69B C67B C70B 109.4(12)
C69B C67B C68B 110.0(12)
C70B C67B C68B 107.5(12)
C69B C67B C66B 110.2(9)
C70B C67B C66B 108.9(9)
C68B C67B C66B 110.8(8)
C71B O29B Cr8B 135.0(5)
C71B O30B Cr1B 131.7(4)
O29B C71B O30B 125.8(6)
O29B C71B C72B 119.5(7)
O30B C71B C72B 114.7(7)
C73B C72B C74B 109.5(8)
C73B C72B C75B 108.6(8)
C74B C72B C75B 110.3(8)
C73B C72B C71B 108.2(6)
C74B C72B C71B 109.5(7)
C75B C72B C71B 110.7(6)
C76B O31B Cr8B 129.7(5)
C76B O32B Cr1B 131.7(5)
O32B C76B O31B 128.3(6)
O32B C76B C77B 117.6(7)
O31B C76B C77B 114.0(7)
C78B C77B C82B 119.2(7)
C78B C77B C76B 121.2(7)
C82B C77B C76B 119.5(7)
C79B C78B C77B 117.3(8)
N80B C79B C78B 124.1(8)
C81B N80B C79B 117.0(7)
C81B N80B Ni1C 121.7(6)
C79B N80B Ni1C 121.3(6)
N80B C81B C82B 123.1(8)
C81B C82B C77B 119.2(8)
C93B C92B C91B 139.0(15)
N94B C93B C92B 137.7(11)
C93B N94B C95B 141.1(11)
C96B C95B N94B 140.4(11)
C95B C96B C97B 141.8(14)
O3C Ni1C O1C 179.8(3)
O3C Ni1C O4C 91.6(3)
O1C Ni1C O4C 88.4(3)
O3C Ni1C O2C 88.4(3)
O1C Ni1C O2C 91.6(3)
O4C Ni1C O2C 179.1(2)
O3C Ni1C N80B 90.0(3)
O1C Ni1C N80B 89.8(3)
O4C Ni1C N80B 89.0(3)
O2C Ni1C N80B 91.9(3)
O3C Ni1C N80A 88.6(2)
O1C Ni1C N80A 91.5(2)
O4C Ni1C N80A 93.1(3)
O2C Ni1C N80A 85.9(3)
N80B Ni1C N80A 177.5(3)
C2C O1C Ni1C 123.2(10)
C4C O2C Ni1C 123.7(9)
O1C C2C C3C 124.9(14)
O1C C2C C1C 112.7(16)
C3C C2C C1C 122.4(15)
C2C C3C C4C 130.5(14)
O2C C4C C3C 122.7(14)
O2C C4C C5C 116.9(14)
C3C C4C C5C 120.4(12)
C7C O3C Ni1C 125.4(8)
C9C O4C Ni1C 124.6(8)
O3C C7C C8C 123.7(11)
O3C C7C C6C 116.3(13)
C8C C7C C6C 120.0(12)
C9C C8C C7C 128.4(11)
O4C C9C C8C 124.8(12)
O4C C9C C10C 118.5(13)
C8C C9C C10C 116.6(12)
C1D C2D N3D 166(3)

loop_
_geom_bond_atom_site_label_1
_geom_bond_atom_site_label_2
_geom_bond_distance
Cr1A O30A 1.958(5)
Cr1A F8A 1.973(4)
Cr1A O1A 1.986(5)
Cr1A O3A 1.997(5)
Cr1A F1A 1.997(4)
Cr1A O32A 2.017(4)
Cr2A F1A 1.896(4)
Cr2A O2A 1.940(5)
Cr2A O4A 1.941(5)
Cr2A F2A 1.947(4)
Cr2A O7A 1.966(5)
Cr2A O5A 1.976(5)
Cr3A F2A 1.917(4)
Cr3A O6A 1.931(6)
Cr3A F3A 1.933(4)
Cr3A O8A 1.958(5)
Cr3A O9A 1.965(6)
Cr3A O11A 1.966(6)
Cr4A F3A 1.911(4)
Cr4A F4A 1.933(4)
Cr4A O12A 1.933(7)
Cr4A O10A 1.950(7)
Cr4A O13A 1.943(6)
Cr4A O15A 1.975(7)
Cr5A F5A 1.917(4)
Cr5A F4A 1.922(4)
Cr5A O16A 1.936(6)
Cr5A O14A 1.942(5)
Cr5A O19A 1.947(6)
Cr5A O17A 1.959(6)
Cr6A F5A 1.920(4)
Cr6A F6A 1.925(4)
Cr6A O23A 1.944(6)
Cr6A O21A 1.948(6)
Cr6A O18A 1.962(6)
Cr6A O20A 1.965(6)
Cr7A F7A 1.895(4)
Cr7A O25A 1.931(6)
Cr7A O27A 1.940(6)
Cr7A F6A 1.941(4)
Cr7A O22A 1.957(6)
Cr7A O24A 1.960(6)
Cr8A O29A 1.963(5)
Cr8A F8A 1.969(4)
Cr8A O26A 1.979(5)
Cr8A O31A 1.980(5)
Cr8A F7A 1.988(4)
Cr8A O28A 1.991(5)
O1A C1A 1.242(8)
O2A C1A 1.273(8)
C1A C2A 1.526(9)
C2A C3A 1.453(10)
C2A C5A 1.473(10)
C2A C4A 1.479(10)
O3A C6A 1.252(9)
O4A C6A 1.267(9)
C6A C7A 1.524(9)
C7A C8A 1.449(10)
C7A C9A 1.472(11)
C7A C10A 1.479(11)
O5A C11A 1.241(9)
O6A C11A 1.257(9)
C11A C12A 1.520(9)
C12A C15A 1.444(10)
C12A C13A 1.438(11)
C12A C14A 1.471(11)
O7A C16A 1.256(8)
O8A C16A 1.259(8)
C16A C17A 1.524(9)
C17A C18A 1.494(9)
C17A C19A 1.506(10)
C17A C20A 1.508(9)
O9A C21A 1.233(10)
O10A C21A 1.258(11)
C21A C22A 1.526(9)
C22A C25A 1.481(10)
C22A C24A 1.483(10)
C22A C23A 1.492(10)
O11A C26A 1.240(10)
O12A C26A 1.265(10)
C26A C27A 1.523(9)
C27A C30A 1.458(11)
C27A C29A 1.474(11)
C27A C28A 1.482(11)
O13A C31A 1.236(10)
O14A C31A 1.267(10)
C31A C32A 1.533(9)
C32A C35A 1.443(10)
C32A C34A 1.473(11)
C32A C33A 1.465(11)
O15A C36A 1.248(11)
O16A C36A 1.251(11)
C36A C37A 1.555(10)
C37A C40A 1.472(10)
C37A C39A 1.484(11)
C37A C38A 1.496(11)
O17A C41A 1.248(10)
O18A C41A 1.260(10)
C41A C42A 1.525(10)
C42A C45A 1.464(10)
C42A C44A 1.466(11)
C42A C43A 1.493(11)
O19A C46A 1.241(11)
O20A C46A 1.277(11)
C46A C47A 1.537(10)
C47A C50A 1.453(11)
C47A C49A 1.467(11)
C47A C48A 1.478(11)
O21A C51A 1.243(9)
O22A C51A 1.242(9)
C51A C52A 1.526(9)
C52A C55A 1.497(9)
C52A C54A 1.499(10)
C52A C53A 1.509(10)
O23A C56A 1.251(9)
O24A C56A 1.257(9)
C56A C57A 1.527(9)
C57A C60A 1.485(9)
C57A C58A 1.497(9)
C57A C59A 1.509(9)
O25A C61A 1.252(9)
O26A C61A 1.233(9)
C61A C62A 1.536(9)
C62A C63A 1.454(10)
C62A C65A 1.471(11)
C62A C64A 1.503(11)
O27A C66A 1.233(9)
O28A C66A 1.240(9)
C66A C67A 1.548(9)
C67A C69A 1.457(10)
C67A C70A 1.477(11)
C67A C68A 1.481(11)
O29A C71A 1.250(9)
O30A C71A 1.258(9)
C71A C72A 1.538(8)
C72A C75A 1.474(10)
C72A C74A 1.484(10)
C72A C73A 1.503(10)
O31A C76A 1.262(8)
O32A C76A 1.238(8)
C76A C77A 1.526(9)
C77A C78A 1.378(10)
C77A C82A 1.393(10)
C78A C79A 1.370(10)
C79A N80A 1.311(10)
N80A C81A 1.329(10)
N80A Ni1C 2.122(6)
C81A C82A 1.348(10)
C91A C92A 1.381(16)
C92A C93A 1.326(16)
C93A N94A 1.383(13)
N94A C95A 1.397(13)
C95A C96A 1.323(15)
C96A C97A 1.437(15)
Cr1B O30B 1.951(5)
Cr1B F8B 1.975(4)
Cr1B F1B 1.987(3)
Cr1B O3B 2.000(5)
Cr1B O1B 1.999(5)
Cr1B O32B 2.008(4)
Cr2B F1B 1.890(4)
Cr2B O2B 1.935(5)
Cr2B O4B 1.939(5)
Cr2B F2B 1.945(4)
Cr2B O7B 1.967(5)
Cr2B O5B 1.977(5)
Cr3B F2B 1.921(3)
Cr3B O6B 1.937(5)
Cr3B F3B 1.936(4)
Cr3B O8B 1.948(5)
Cr3B O9B 1.951(5)
Cr3B O11B 1.965(5)
Cr4B F3B 1.917(4)
Cr4B F4B 1.942(4)
Cr4B O13B 1.941(5)
Cr4B O12B 1.940(5)
Cr4B O10B 1.951(5)
Cr4B O15B 1.967(5)
Cr5B F5B 1.923(4)
Cr5B F4B 1.922(4)
Cr5B O16B 1.954(5)
Cr5B O14B 1.953(5)
Cr5B O17B 1.961(5)
Cr5B O19B 1.960(5)
Cr6B F6B 1.925(4)
Cr6B F5B 1.929(4)
Cr6B O21B 1.959(5)
Cr6B O23B 1.962(5)
Cr6B O18B 1.964(5)
Cr6B O20B 1.973(5)
Cr7B F7B 1.889(4)
Cr7B O25B 1.928(5)
Cr7B O27B 1.934(6)
Cr7B F6B 1.937(4)
Cr7B O24B 1.966(6)
Cr7B O22B 1.968(6)
Cr8B O29B 1.975(5)
Cr8B F8B 1.976(4)
Cr8B O26B 1.981(5)
Cr8B O28B 1.991(5)
Cr8B F7B 1.994(4)
Cr8B O31B 2.003(5)
O1B C1B 1.244(8)
O2B C1B 1.262(8)
C1B C2B 1.530(8)
C2B C5B 1.472(9)
C2B C4B 1.490(9)
C2B C3B 1.488(10)
O3B C6B 1.243(9)
O4B C6B 1.285(8)
C6B C7B 1.516(8)
C7B C8B 1.453(10)
C7B C10B 1.460(10)
C7B C9B 1.469(11)
O5B C11B 1.240(8)
O6B C11B 1.270(9)
C11B C12B 1.507(8)
C12B C13B 1.429(10)
C12B C15B 1.470(10)
C12B C14B 1.481(10)
O7B C16B 1.264(8)
O8B C16B 1.250(8)
C16B C17B 1.527(8)
C17B C20B 1.441(10)
C17B C19B 1.457(10)
C17B C18B 1.458(10)
O9B C21B 1.248(9)
O10B C21B 1.269(9)
C21B C22B 1.524(9)
C22B C25B 1.429(10)
C22B C24B 1.460(11)
C22B C23B 1.469(11)
O11B C26B 1.267(9)
O12B C26B 1.268(9)
C26B C27B 1.518(8)
C27B C28B 1.476(9)
C27B C29B 1.510(9)
C27B C30B 1.512(10)
O13B C31B 1.267(9)
O14B C31B 1.248(9)
C31B C32B 1.517(8)
C32B C34B 1.478(9)
C32B C35B 1.480(9)
C32B C33B 1.497(9)
O15B C36B 1.247(9)
O16B C36B 1.278(9)
C36B C37B 1.521(9)
C37B C39B 1.444(10)
C37B C38B 1.492(10)
C37B C40B 1.504(10)
O17B C41B 1.253(9)
O18B C41B 1.258(9)
C41B C42B 1.516(9)
C42B C43B 1.471(10)
C42B C45B 1.485(10)
C42B C44B 1.499(10)
O19B C46B 1.259(9)
O20B C46B 1.264(9)
C46B C47B 1.529(9)
C47B C50B 1.454(10)
C47B C49B 1.492(10)
C47B C48B 1.501(10)
O21B C51B 1.246(9)
O22B C51B 1.237(9)
C51B C52B 1.524(9)
C52B C54B 1.468(10)
C52B C55B 1.482(10)
C52B C53B 1.514(11)
O23B C56B 1.234(9)
O24B C56B 1.252(9)
C56B C57B 1.533(9)
C57B C58B 1.481(9)
C57B C60B 1.497(10)
C57B C59B 1.513(10)
O25B C61B 1.271(9)
O26B C61B 1.217(9)
C61B C62B 1.535(9)
C62B C63B 1.443(11)
C62B C65B 1.459(10)
C62B C64B 1.524(11)
O27B C66B 1.246(9)
O28B C66B 1.244(9)
C66B C67B 1.533(9)
C67B C69B 1.445(11)
C67B C70B 1.451(11)
C67B C68B 1.454(10)
O29B C71B 1.244(8)
O30B C71B 1.275(8)
C71B C72B 1.528(8)
C72B C73B 1.484(9)
C72B C74B 1.494(9)
C72B C75B 1.495(9)
O31B C76B 1.271(8)
O32B C76B 1.243(8)
C76B C77B 1.520(9)
C77B C78B 1.390(10)
C77B C82B 1.384(10)
C78B C79B 1.380(10)
C79B N80B 1.352(11)
N80B C81B 1.337(10)
N80B Ni1C 2.105(6)
C81B C82B 1.372(10)
C91B C92B 1.361(15)
C92B C93B 1.321(15)
C93B N94B 1.321(12)
N94B C95B 1.343(13)
C95B C96B 1.304(15)
C96B C97B 1.383(15)
Ni1C O3C 2.013(6)
Ni1C O1C 2.020(7)
Ni1C O4C 2.023(7)
Ni1C O2C 2.034(7)
O1C C2C 1.281(14)
O2C C4C 1.261(12)
C1C C2C 1.529(18)
C2C C3C 1.360(19)
C3C C4C 1.390(19)
C4C C5C 1.536(17)
O3C C7C 1.270(12)
O4C C9C 1.245(12)
C6C C7C 1.510(15)
C7C C8C 1.400(16)
C8C C9C 1.401(16)
C9C C10C 1.527(15)
N3D C2D 1.84(3)
C2D C1D 1.72(4)

loop_
_geom_hbond_atom_site_label_D
_geom_hbond_atom_site_label_H
_geom_hbond_atom_site_label_A
_geom_hbond_distance_DH
_geom_hbond_distance_HA
_geom_hbond_distance_DA
_geom_hbond_angle_DHA
C95B H95D F5B 0.99 2.5 3.355(11) 145
C95B H95C F3B 0.99 2.35 3.306(10) 161
N94B H94D F8B 0.99 2.2 2.863(10) 123.5
N94B H94D F7B 0.99 2.14 3.076(14) 156.6
N94B H94C F2B 0.99 2.59 3.368(15) 135.7
N94B H94C F1B 0.99 2.11 3.037(13) 155.1
C93B H93C F4B 0.99 2.62 3.295(10) 125.3
C95A H95B F3A 0.99 2.32 3.275(11) 162.5
C95A H95A F5A 0.99 2.39 3.302(12) 152.5
N94A H94B F1A 0.99 2.03 2.985(12) 161.3
N94A H94A F8A 0.99 2.25 2.823(9) 115.3
N94A H94A F7A 0.99 2.09 3.041(11) 161.5
C95B H95D F5B 0.99 2.5 3.355(11) 145
C95B H95C F3B 0.99 2.35 3.306(10) 161
N94B H94D F8B 0.99 2.2 2.863(10) 123.5
N94B H94D F7B 0.99 2.14 3.076(14) 156.6
N94B H94C F2B 0.99 2.59 3.368(15) 135.7
N94B H94C F1B 0.99 2.11 3.037(13) 155.1
C93B H93C F4B 0.99 2.62 3.295(10) 125.3
C95A H95B F3A 0.99 2.32 3.275(11) 162.5
C95A H95A F5A 0.99 2.39 3.302(12) 152.5
N94A H94B F1A 0.99 2.03 2.985(12) 161.3
N94A H94A F8A 0.99 2.25 2.823(9) 115.3
N94A H94A F7A 0.99 2.09 3.041(11) 161.5
C95B H95D F5B 0.99 2.5 3.355(11) 145
C95B H95C F3B 0.99 2.35 3.306(10) 161
N94B H94D F8B 0.99 2.2 2.863(10) 123.5
N94B H94D F7B 0.99 2.14 3.076(14) 156.6
N94B H94C F2B 0.99 2.59 3.368(15) 135.7
N94B H94C F1B 0.99 2.11 3.037(13) 155.1
C93B H93C F4B 0.99 2.62 3.295(10) 125.3
C95A H95B F3A 0.99 2.32 3.275(11) 162.5
C95A H95A F5A 0.99 2.39 3.302(12) 152.5
N94A H94B F1A 0.99 2.03 2.985(12) 161.3
N94A H94A F8A 0.99 2.25 2.823(9) 115.3
N94A H94A F7A 0.99 2.09 3.041(11) 161.5
C95B H95D F5B 0.99 2.5 3.355(11) 145
C95B H95C F3B 0.99 2.35 3.306(10) 161
N94B H94D F8B 0.99 2.2 2.863(10) 123.5
N94B H94D F7B 0.99 2.14 3.076(14) 156.6
N94B H94C F2B 0.99 2.59 3.368(15) 135.7
N94B H94C F1B 0.99 2.11 3.037(13) 155.1
C95A H95B F3A 0.99 2.32 3.275(11) 162.5
C95A H95A F5A 0.99 2.39 3.302(12) 152.5
N94A H94B F1A 0.99 2.03 2.985(12) 161.3
N94A H94A F8A 0.99 2.25 2.823(9) 115.3
N94A H94A F7A 0.99 2.09 3.041(11) 161.5
N94A H94A F7A 0.99 2.09 3.041(11) 161.5
N94A H94A F8A 0.99 2.25 2.823(9) 115.3
N94A H94B F1A 0.99 2.03 2.985(12) 161.3
C95A H95A F5A 0.99 2.39 3.302(12) 152.5
C95A H95B F3A 0.99 2.32 3.275(11) 162.5
C93B H93C F4B 0.99 2.62 3.295(10) 125.3
N94B H94C F1B 0.99 2.11 3.037(13) 155.1
N94B H94C F2B 0.99 2.59 3.368(15) 135.7
N94B H94D F7B 0.99 2.14 3.076(14) 156.6
N94B H94D F8B 0.99 2.2 2.863(10) 123.5
C95B H95C F3B 0.99 2.35 3.306(10) 161
C95B H95D F5B 0.99 2.5 3.355(11) 145
